data_7026936
loop_
_publ_author_name
'Mohammadnezhad, Gholamhossein'
'Amini, Mostafa M.'
'Khavasi, Hamid Reza'

_publ_section_title
;
 A single source precursor for low temperature processing of
 nanocrystalline MgAl2O4 spinel: synthesis and characterization of
 [MgAl2(\m3-O)(\m2-O(i)Pr)4(O(i)Pr)2]4.
;
_journal_issue 45
_journal_name_full 'Dalton transactions (Cambridge, England : 2003)'
_journal_page_first 10830
_journal_page_last 10832
_journal_paper_doi 10.1039/c0dt00983k
_journal_volume 39
_journal_year 2010
_chemical_formula_moiety 'C72 H168 Al8 Mg4 O28, C7 H8'
_chemical_formula_sum 'C79 H176 Al8 Mg4 O28'
_chemical_formula_weight 1887.29
_chemical_name_systematic
;
?
;
_space_group_IT_number 34
_symmetry_cell_setting orthorhombic
_symmetry_space_group_name_Hall 'P 2 -2n'
_symmetry_space_group_name_H-M 'P n n 2'
_atom_sites_solution_hydrogens geom
_atom_sites_solution_primary direct
_atom_sites_solution_secondary difmap
_audit_creation_method SHELXL-97
_cell_angle_alpha 90.00
_cell_angle_beta 90.00
_cell_angle_gamma 90.00
_cell_formula_units_Z 4
_cell_length_a 26.487(5)
_cell_length_b 28.262(6)
_cell_length_c 14.916(3)
_cell_measurement_reflns_used 5434
_cell_measurement_temperature 120(2)
_cell_measurement_theta_max 30.72
_cell_measurement_theta_min 1.70
_cell_volume 11166(4)
_computing_cell_refinement 'X-Area 1.31 (Stoe & Cie GmbH, 2005)'
_computing_data_collection 'X-Area 1.31 (Stoe & Cie GmbH, 2005)'
_computing_data_reduction 'X-Area 1.31 (Stoe & Cie GmbH, 2005)'
_computing_molecular_graphics 'ORTEP-3 for Windows (Farrugia, 1997)'
_computing_publication_material 'WinGX (Farrugia, 1999)'
_computing_structure_refinement 'SHELXL-97 (Sheldrick, 1997)'
_computing_structure_solution 'SHELXS-97 (Sheldrick, 1990)'
_diffrn_ambient_temperature 120(2)
_diffrn_detector_area_resol_mean '0.15 mm'
_diffrn_measured_fraction_theta_full 0.985
_diffrn_measured_fraction_theta_max 0.985
_diffrn_measurement_device_type 'STOE IPDS II'
_diffrn_measurement_method 'rotation method'
_diffrn_radiation_monochromator graphite
_diffrn_radiation_source 'fine-focus sealed tube'
_diffrn_radiation_type MoK\a
_diffrn_radiation_wavelength 0.71073
_diffrn_reflns_av_R_equivalents 0.0668
_diffrn_reflns_av_sigmaI/netI 0.0490
_diffrn_reflns_limit_h_max 37
_diffrn_reflns_limit_h_min -37
_diffrn_reflns_limit_k_max 40
_diffrn_reflns_limit_k_min -34
_diffrn_reflns_limit_l_max 21
_diffrn_reflns_limit_l_min -21
_diffrn_reflns_number 102455
_diffrn_reflns_theta_full 30.72
_diffrn_reflns_theta_max 30.72
_diffrn_reflns_theta_min 1.70
_diffrn_standards_number 0
_exptl_absorpt_coefficient_mu 0.158
_exptl_absorpt_correction_T_max 0.960
_exptl_absorpt_correction_T_min 0.930
_exptl_absorpt_correction_type numerical
_exptl_absorpt_process_details 'shape of crystal determined optically'
_exptl_crystal_colour colorless
_exptl_crystal_density_diffrn 1.123
_exptl_crystal_density_method 'not measured'
_exptl_crystal_description block
_exptl_crystal_F_000 4104
_exptl_crystal_size_max 0.50
_exptl_crystal_size_mid 0.49
_exptl_crystal_size_min 0.30
_refine_diff_density_max 1.288
_refine_diff_density_min -0.526
_refine_diff_density_rms 0.074
_refine_ls_abs_structure_details 'Flack H D (1983), Acta Cryst. A39, 876-881'
_refine_ls_abs_structure_Flack 0.30(11)
_refine_ls_extinction_method none
_refine_ls_goodness_of_fit_ref 1.047
_refine_ls_hydrogen_treatment constr
_refine_ls_matrix_type full
_refine_ls_number_parameters 1082
_refine_ls_number_reflns 34132
_refine_ls_number_restraints 1
_refine_ls_restrained_S_all 1.047
_refine_ls_R_factor_all 0.0881
_refine_ls_R_factor_gt 0.0689
_refine_ls_shift/su_max 0.049
_refine_ls_shift/su_mean 0.152
_refine_ls_structure_factor_coef Fsqd
_refine_ls_weighting_details 'calc w=1/[\s^2^(Fo^2^)+(0.0986P)^2^+7.1937P] where P=(Fo^2^+2Fc^2^)/3'
_refine_ls_weighting_scheme calc
_refine_ls_wR_factor_gt 0.1741
_refine_ls_wR_factor_ref 0.1951
_reflns_number_gt 27902
_reflns_number_total 34132
_reflns_threshold_expression >2sigma(I)
_cod_data_source_file c0dt00983k.txt
_cod_data_source_block kh352h
_cod_depositor_comments
;
The following automatic conversions were performed:

'_symmetry_cell_setting' value 'Orthorhombic' changed to
'orthorhombic' according to
/home/saulius/struct/CIF-dictionaries/cif_core.dic dictionary named
'cif_core.dic' version 2.4.2 from
2011-04-26.

'_exptl_absorpt_correction_type' value 'Numerical'
changed to 'numerical' according to
/home/saulius/struct/CIF-dictionaries/cif_core.dic dictionary named
'cif_core.dic' version 2.4.2 from 2011-04-26.

Automatic conversion script
Id: cif_fix_values 1891 2012-01-12 08:04:46Z andrius 
;
_cod_original_sg_symbol_H-M Pnn2
_cod_database_code 7026936

loop_
_symmetry_equiv_pos_as_xyz
'x, y, z'
'-x, -y, z'
'-x+1/2, y+1/2, z+1/2'
'x+1/2, -y+1/2, z+1/2'

loop_
_atom_site_label
_atom_site_type_symbol
_atom_site_fract_x
_atom_site_fract_y
_atom_site_fract_z
_atom_site_U_iso_or_equiv
_atom_site_adp_type
_atom_site_occupancy
_atom_site_symmetry_multiplicity
_atom_site_calc_flag
_atom_site_refinement_flags
C1 C 0.4274(2) 0.03073(19) 0.2237(4) 0.0737(14) Uani 1 1 d .
H1A H 0.3965 0.0144 0.2374 0.088 Uiso 1 1 calc R
H1B H 0.4319 0.0565 0.2649 0.088 Uiso 1 1 calc R
H1C H 0.4552 0.0092 0.2290 0.088 Uiso 1 1 calc R
C2 C 0.42497(15) 0.04967(13) 0.1293(3) 0.0504(9) Uani 1 1 d .
H2 H 0.4564 0.0666 0.1164 0.061 Uiso 1 1 calc R
C3 C 0.4189(2) 0.01033(18) 0.0624(5) 0.0760(15) Uani 1 1 d .
H3A H 0.4181 0.0233 0.0030 0.091 Uiso 1 1 calc R
H3B H 0.3880 -0.0063 0.0741 0.091 Uiso 1 1 calc R
H3C H 0.4469 -0.0111 0.0676 0.091 Uiso 1 1 calc R
C4 C 0.4833(2) 0.1285(3) -0.0616(4) 0.099(2) Uani 1 1 d .
H4A H 0.4904 0.1106 -0.0085 0.119 Uiso 1 1 calc R
H4B H 0.5005 0.1584 -0.0587 0.119 Uiso 1 1 calc R
H4C H 0.4947 0.1113 -0.1133 0.119 Uiso 1 1 calc R
C5 C 0.42784(17) 0.13677(18) -0.0685(3) 0.0561(10) Uani 1 1 d .
H5 H 0.4110 0.1060 -0.0721 0.067 Uiso 1 1 calc R
C6 C 0.4148(3) 0.1648(3) -0.1524(3) 0.0868(18) Uani 1 1 d .
H6A H 0.4303 0.1955 -0.1492 0.104 Uiso 1 1 calc R
H6B H 0.3789 0.1683 -0.1568 0.104 Uiso 1 1 calc R
H6C H 0.4272 0.1484 -0.2043 0.104 Uiso 1 1 calc R
C7 C 0.43636(16) 0.24007(14) 0.2736(3) 0.0509(9) Uani 1 1 d .
H7A H 0.4242 0.2269 0.3288 0.061 Uiso 1 1 calc R
H7B H 0.4137 0.2644 0.2538 0.061 Uiso 1 1 calc R
H7C H 0.4693 0.2533 0.2828 0.061 Uiso 1 1 calc R
C8 C 0.43929(14) 0.20154(15) 0.2030(3) 0.0506(9) Uani 1 1 d .
H8 H 0.4499 0.2164 0.1467 0.061 Uiso 1 1 calc R
C9 C 0.47677(17) 0.16474(18) 0.2253(4) 0.0731(15) Uani 1 1 d .
H9A H 0.4784 0.1421 0.1774 0.088 Uiso 1 1 calc R
H9B H 0.4670 0.1491 0.2797 0.088 Uiso 1 1 calc R
H9C H 0.5093 0.1791 0.2333 0.088 Uiso 1 1 calc R
C10 C 0.25736(16) 0.08770(14) 0.0993(3) 0.0546(9) Uani 1 1 d .
H10A H 0.2488 0.0915 0.1614 0.066 Uiso 1 1 calc R
H10B H 0.2857 0.0667 0.0940 0.066 Uiso 1 1 calc R
H10C H 0.2291 0.0747 0.0675 0.066 Uiso 1 1 calc R
C11 C 0.27082(13) 0.13537(12) 0.0597(2) 0.0406(7) Uani 1 1 d .
H11 H 0.2416 0.1562 0.0677 0.049 Uiso 1 1 calc R
C12 C 0.2816(2) 0.1323(2) -0.0391(3) 0.0664(12) Uani 1 1 d .
H12A H 0.3109 0.1130 -0.0488 0.080 Uiso 1 1 calc R
H12B H 0.2876 0.1635 -0.0624 0.080 Uiso 1 1 calc R
H12C H 0.2531 0.1186 -0.0692 0.080 Uiso 1 1 calc R
C13 C 0.35288(19) 0.16655(16) 0.4470(3) 0.0621(11) Uani 1 1 d .
H13A H 0.3394 0.1941 0.4762 0.075 Uiso 1 1 calc R
H13B H 0.3811 0.1755 0.4104 0.075 Uiso 1 1 calc R
H13C H 0.3637 0.1442 0.4914 0.075 Uiso 1 1 calc R
C14 C 0.31291(15) 0.14451(12) 0.3893(2) 0.0437(7) Uani 1 1 d .
H14 H 0.2842 0.1366 0.4280 0.052 Uiso 1 1 calc R
C15 C 0.3301(2) 0.09963(15) 0.3446(3) 0.0597(11) Uani 1 1 d .
H15A H 0.3574 0.1066 0.3044 0.072 Uiso 1 1 calc R
H15B H 0.3026 0.0861 0.3116 0.072 Uiso 1 1 calc R
H15C H 0.3414 0.0776 0.3893 0.072 Uiso 1 1 calc R
C16 C 0.3790(2) 0.33415(18) 0.0975(5) 0.0849(19) Uani 1 1 d .
H16A H 0.3906 0.3370 0.1582 0.102 Uiso 1 1 calc R
H16B H 0.3504 0.3545 0.0886 0.102 Uiso 1 1 calc R
H16C H 0.4056 0.3431 0.0572 0.102 Uiso 1 1 calc R
C17 C 0.36418(15) 0.28473(14) 0.0798(3) 0.0488(8) Uani 1 1 d .
H17 H 0.3938 0.2652 0.0933 0.059 Uiso 1 1 calc R
C18 C 0.3505(2) 0.2746(2) -0.0146(3) 0.0725(14) Uani 1 1 d .
H18A H 0.3202 0.2915 -0.0299 0.087 Uiso 1 1 calc R
H18B H 0.3450 0.2413 -0.0219 0.087 Uiso 1 1 calc R
H18C H 0.3775 0.2846 -0.0533 0.087 Uiso 1 1 calc R
C19 C 0.17865(17) 0.10634(13) 0.3405(3) 0.0524(9) Uani 1 1 d .
H19A H 0.1798 0.0998 0.4037 0.063 Uiso 1 1 calc R
H19B H 0.2123 0.1058 0.3165 0.063 Uiso 1 1 calc R
H19C H 0.1586 0.0827 0.3110 0.063 Uiso 1 1 calc R
C20 C 0.15549(14) 0.15467(12) 0.3252(2) 0.0422(7) Uani 1 1 d .
H20 H 0.1219 0.1547 0.3526 0.051 Uiso 1 1 calc R
C21 C 0.14950(19) 0.16638(16) 0.2276(3) 0.0572(10) Uani 1 1 d .
H21A H 0.1821 0.1677 0.1997 0.069 Uiso 1 1 calc R
H21B H 0.1331 0.1965 0.2216 0.069 Uiso 1 1 calc R
H21C H 0.1295 0.1424 0.1990 0.069 Uiso 1 1 calc R
C22 C 0.1047(3) 0.1548(3) 0.8650(4) 0.112(3) Uani 1 1 d .
H22A H 0.0876 0.1845 0.8720 0.134 Uiso 1 1 calc R
H22B H 0.1405 0.1600 0.8637 0.134 Uiso 1 1 calc R
H22C H 0.0964 0.1344 0.9145 0.134 Uiso 1 1 calc R
C23 C 0.0885(2) 0.13214(19) 0.7799(3) 0.0676(13) Uani 1 1 d .
H23 H 0.1065 0.1020 0.7734 0.081 Uiso 1 1 calc R
C24 C 0.0323(3) 0.1223(3) 0.7816(5) 0.096(2) Uani 1 1 d .
H24A H 0.0226 0.1069 0.7268 0.116 Uiso 1 1 calc R
H24B H 0.0142 0.1515 0.7874 0.116 Uiso 1 1 calc R
H24C H 0.0245 0.1021 0.8315 0.116 Uiso 1 1 calc R
C25 C 0.0776(3) 0.02447(19) 0.6159(5) 0.0864(18) Uani 1 1 d .
H25A H 0.0807 0.0356 0.6764 0.104 Uiso 1 1 calc R
H25B H 0.1068 0.0061 0.6005 0.104 Uiso 1 1 calc R
H25C H 0.0479 0.0052 0.6106 0.104 Uiso 1 1 calc R
C26 C 0.0735(2) 0.06620(18) 0.5530(4) 0.0766(15) Uani 1 1 d .
H26 H 0.0443 0.0848 0.5727 0.092 Uiso 1 1 calc R
C27 C 0.0640(3) 0.0529(2) 0.4588(5) 0.097(2) Uani 1 1 d .
H27A H 0.0928 0.0362 0.4357 0.116 Uiso 1 1 calc R
H27B H 0.0583 0.0809 0.4238 0.116 Uiso 1 1 calc R
H27C H 0.0348 0.0328 0.4557 0.116 Uiso 1 1 calc R
C28 C 0.01903(18) 0.2120(3) 0.5508(4) 0.0839(18) Uani 1 1 d .
H28A H 0.0264 0.2414 0.5803 0.101 Uiso 1 1 calc R
H28B H 0.0175 0.1870 0.5944 0.101 Uiso 1 1 calc R
H28C H -0.0129 0.2144 0.5205 0.101 Uiso 1 1 calc R
C29 C 0.05888(14) 0.20147(16) 0.4852(3) 0.0541(9) Uani 1 1 d .
H29 H 0.0509 0.1709 0.4577 0.065 Uiso 1 1 calc R
C30 C 0.06074(17) 0.23780(16) 0.4115(3) 0.0559(10) Uani 1 1 d .
H30A H 0.0851 0.2283 0.3673 0.067 Uiso 1 1 calc R
H30B H 0.0703 0.2679 0.4361 0.067 Uiso 1 1 calc R
H30C H 0.0281 0.2404 0.3840 0.067 Uiso 1 1 calc R
C31 C 0.23566(19) 0.16134(19) 0.7259(3) 0.0611(11) Uani 1 1 d .
H31A H 0.2075 0.1459 0.7539 0.073 Uiso 1 1 calc R
H31B H 0.2335 0.1948 0.7361 0.073 Uiso 1 1 calc R
H31C H 0.2665 0.1494 0.7511 0.073 Uiso 1 1 calc R
C32 C 0.23484(14) 0.15162(14) 0.6260(2) 0.0448(7) Uani 1 1 d .
H32 H 0.2630 0.1689 0.5989 0.054 Uiso 1 1 calc R
C33 C 0.24174(18) 0.10022(16) 0.6052(4) 0.0600(10) Uani 1 1 d .
H33A H 0.2430 0.0959 0.5414 0.072 Uiso 1 1 calc R
H33B H 0.2140 0.0825 0.6294 0.072 Uiso 1 1 calc R
H33C H 0.2727 0.0892 0.6314 0.072 Uiso 1 1 calc R
C34 C 0.14093(17) 0.28405(15) 0.6914(3) 0.0517(9) Uani 1 1 d .
H34A H 0.1698 0.2685 0.7169 0.062 Uiso 1 1 calc R
H34B H 0.1176 0.2607 0.6698 0.062 Uiso 1 1 calc R
H34C H 0.1248 0.3031 0.7364 0.062 Uiso 1 1 calc R
C35 C 0.15753(15) 0.31502(13) 0.6150(3) 0.0455(8) Uani 1 1 d .
H35 H 0.1824 0.3376 0.6382 0.055 Uiso 1 1 calc R
C36 C 0.11461(19) 0.34281(17) 0.5736(3) 0.0605(11) Uani 1 1 d .
H36A H 0.0907 0.3213 0.5476 0.073 Uiso 1 1 calc R
H36B H 0.1277 0.3634 0.5279 0.073 Uiso 1 1 calc R
H36C H 0.0983 0.3614 0.6191 0.073 Uiso 1 1 calc R
C37 C 0.2877(2) 0.31858(18) 0.7434(3) 0.0597(11) Uani 1 1 d .
H37A H 0.2548 0.3329 0.7422 0.072 Uiso 1 1 calc R
H37B H 0.3131 0.3429 0.7423 0.072 Uiso 1 1 calc R
H37C H 0.2913 0.3001 0.7971 0.072 Uiso 1 1 calc R
C38 C 0.29397(17) 0.28686(15) 0.6624(2) 0.0509(9) Uani 1 1 d .
H38 H 0.2666 0.2635 0.6642 0.061 Uiso 1 1 calc R
C39 C 0.3423(2) 0.2603(2) 0.6642(3) 0.0696(13) Uani 1 1 d .
H39A H 0.3700 0.2821 0.6589 0.084 Uiso 1 1 calc R
H39B H 0.3432 0.2384 0.6150 0.084 Uiso 1 1 calc R
H39C H 0.3451 0.2433 0.7197 0.084 Uiso 1 1 calc R
C40 C 0.3990(4) 0.4205(3) 0.8960(4) 0.116(3) Uani 1 1 d .
H40A H 0.3770 0.3949 0.9127 0.140 Uiso 1 1 calc R
H40B H 0.3794 0.4486 0.8863 0.140 Uiso 1 1 calc R
H40C H 0.4230 0.4260 0.9431 0.140 Uiso 1 1 calc R
C41 C 0.42683(18) 0.40769(16) 0.8103(3) 0.0560(10) Uani 1 1 d .
H41 H 0.4487 0.4340 0.7925 0.067 Uiso 1 1 calc R
C42 C 0.4581(3) 0.3640(3) 0.8236(6) 0.101(2) Uani 1 1 d .
H42A H 0.4747 0.3560 0.7684 0.122 Uiso 1 1 calc R
H42B H 0.4368 0.3383 0.8419 0.122 Uiso 1 1 calc R
H42C H 0.4831 0.3698 0.8691 0.122 Uiso 1 1 calc R
C43 C 0.4400(5) 0.5415(3) 0.6896(8) 0.227(7) Uani 1 1 d .
H43C H 0.4411 0.5752 0.6968 0.272 Uiso 1 1 calc R
H43B H 0.4719 0.5305 0.6674 0.272 Uiso 1 1 calc R
H43A H 0.4331 0.5269 0.7465 0.272 Uiso 1 1 calc R
C44A C 0.4042(3) 0.5303(5) 0.6324(7) 0.103(4) Uani 0.50 1 d P
H44A H 0.3699 0.5421 0.6431 0.124 Uiso 0.50 1 calc PR
C44B C 0.4114(4) 0.5134(3) 0.5744(8) 0.069(3) Uani 0.50 1 d P
H44B H 0.3798 0.5134 0.5404 0.083 Uiso 0.50 1 calc PR
C45 C 0.4548(4) 0.5148(4) 0.5038(8) 0.158(4) Uani 1 1 d .
H45C H 0.4530 0.5439 0.4706 0.190 Uiso 1 1 calc R
H45B H 0.4513 0.4886 0.4634 0.190 Uiso 1 1 calc R
H45A H 0.4868 0.5129 0.5338 0.190 Uiso 1 1 calc R
C46 C 0.2848(2) 0.4758(2) 0.7315(4) 0.0790(17) Uani 1 1 d .
H46A H 0.3181 0.4885 0.7400 0.095 Uiso 1 1 calc R
H46B H 0.2802 0.4489 0.7700 0.095 Uiso 1 1 calc R
H46C H 0.2601 0.4996 0.7459 0.095 Uiso 1 1 calc R
C47 C 0.27852(16) 0.46101(14) 0.6364(3) 0.0528(9) Uani 1 1 d .
H47 H 0.2847 0.4887 0.5985 0.063 Uiso 1 1 calc R
C48 C 0.22611(16) 0.44403(17) 0.6180(3) 0.0599(10) Uani 1 1 d .
H48A H 0.2196 0.4160 0.6526 0.072 Uiso 1 1 calc R
H48B H 0.2227 0.4369 0.5553 0.072 Uiso 1 1 calc R
H48C H 0.2024 0.4682 0.6342 0.072 Uiso 1 1 calc R
C49 C 0.47668(15) 0.37476(15) 0.5320(3) 0.0556(10) Uani 1 1 d .
H49A H 0.4824 0.3952 0.5824 0.067 Uiso 1 1 calc R
H49B H 0.4733 0.3934 0.4785 0.067 Uiso 1 1 calc R
H49C H 0.5047 0.3535 0.5256 0.067 Uiso 1 1 calc R
C50 C 0.42902(13) 0.34669(12) 0.5468(2) 0.0397(6) Uani 1 1 d .
H50 H 0.4329 0.3285 0.6023 0.048 Uiso 1 1 calc R
C51 C 0.41899(16) 0.31234(14) 0.4710(3) 0.0484(8) Uani 1 1 d .
H51A H 0.4140 0.3296 0.4162 0.058 Uiso 1 1 calc R
H51B H 0.3893 0.2942 0.4841 0.058 Uiso 1 1 calc R
H51C H 0.4473 0.2914 0.4644 0.058 Uiso 1 1 calc R
C52 C 0.3431(2) 0.48638(16) 0.3579(4) 0.0718(14) Uani 1 1 d .
H52A H 0.3281 0.4966 0.4131 0.086 Uiso 1 1 calc R
H52B H 0.3180 0.4860 0.3116 0.086 Uiso 1 1 calc R
H52C H 0.3697 0.5078 0.3415 0.086 Uiso 1 1 calc R
C53 C 0.36462(16) 0.43693(15) 0.3696(3) 0.0525(9) Uani 1 1 d .
H53 H 0.3891 0.4382 0.4187 0.063 Uiso 1 1 calc R
C54 C 0.39187(19) 0.4201(2) 0.2879(4) 0.0675(13) Uani 1 1 d .
H54A H 0.3685 0.4175 0.2389 0.081 Uiso 1 1 calc R
H54B H 0.4066 0.3897 0.2996 0.081 Uiso 1 1 calc R
H54C H 0.4180 0.4422 0.2726 0.081 Uiso 1 1 calc R
C55 C 0.15588(19) 0.44724(18) 0.3770(3) 0.0626(11) Uani 1 1 d .
H55A H 0.1581 0.4196 0.4142 0.075 Uiso 1 1 calc R
H55B H 0.1350 0.4405 0.3259 0.075 Uiso 1 1 calc R
H55C H 0.1414 0.4728 0.4107 0.075 Uiso 1 1 calc R
C56 C 0.20778(17) 0.46104(13) 0.3457(3) 0.0496(8) Uani 1 1 d .
H56 H 0.2289 0.4666 0.3986 0.060 Uiso 1 1 calc R
C57 C 0.2081(2) 0.50522(14) 0.2891(3) 0.0611(11) Uani 1 1 d .
H57A H 0.1883 0.5001 0.2361 0.073 Uiso 1 1 calc R
H57B H 0.2422 0.5127 0.2723 0.073 Uiso 1 1 calc R
H57C H 0.1941 0.5310 0.3227 0.073 Uiso 1 1 calc R
C58 C 0.06727(19) 0.52845(17) 0.2220(3) 0.0595(11) Uani 1 1 d .
H58A H 0.0944 0.5471 0.2458 0.071 Uiso 1 1 calc R
H58B H 0.0646 0.4995 0.2552 0.071 Uiso 1 1 calc R
H58C H 0.0362 0.5458 0.2268 0.071 Uiso 1 1 calc R
C59 C 0.07770(13) 0.51734(12) 0.1242(3) 0.0429(7) Uani 1 1 d .
H59 H 0.0499 0.4981 0.1007 0.051 Uiso 1 1 calc R
C60 C 0.08184(19) 0.56167(16) 0.0693(4) 0.0659(12) Uani 1 1 d .
H60A H 0.0878 0.5535 0.0077 0.079 Uiso 1 1 calc R
H60B H 0.1093 0.5805 0.0912 0.079 Uiso 1 1 calc R
H60C H 0.0510 0.5793 0.0738 0.079 Uiso 1 1 calc R
C61 C 0.03672(18) 0.43585(18) -0.0886(3) 0.0632(11) Uani 1 1 d .
H61A H 0.0246 0.4515 -0.0357 0.076 Uiso 1 1 calc R
H61B H 0.0256 0.4035 -0.0883 0.076 Uiso 1 1 calc R
H61C H 0.0237 0.4515 -0.1408 0.076 Uiso 1 1 calc R
C62 C 0.09332(16) 0.43740(13) -0.0903(2) 0.0453(8) Uani 1 1 d .
H62 H 0.1041 0.4706 -0.0895 0.054 Uiso 1 1 calc R
C63 C 0.1148(2) 0.41385(16) -0.1736(3) 0.0632(12) Uani 1 1 d .
H63A H 0.1057 0.3810 -0.1739 0.076 Uiso 1 1 calc R
H63B H 0.1509 0.4168 -0.1735 0.076 Uiso 1 1 calc R
H63C H 0.1013 0.4289 -0.2261 0.076 Uiso 1 1 calc R
C64 C 0.2935(2) 0.4556(3) 0.0612(7) 0.136(4) Uani 1 1 d .
H64A H 0.2984 0.4274 0.0262 0.163 Uiso 1 1 calc R
H64B H 0.3007 0.4489 0.1230 0.163 Uiso 1 1 calc R
H64C H 0.3158 0.4799 0.0400 0.163 Uiso 1 1 calc R
C65 C 0.24141(15) 0.47137(14) 0.0525(3) 0.0470(8) Uani 1 1 d .
H65 H 0.2371 0.4994 0.0905 0.056 Uiso 1 1 calc R
C66 C 0.2294(2) 0.4848(2) -0.0400(4) 0.0845(19) Uani 1 1 d .
H66A H 0.1952 0.4961 -0.0429 0.101 Uiso 1 1 calc R
H66B H 0.2331 0.4578 -0.0784 0.101 Uiso 1 1 calc R
H66C H 0.2519 0.5094 -0.0592 0.101 Uiso 1 1 calc R
C67 C 0.11514(18) 0.32480(15) 0.2552(3) 0.0590(11) Uani 1 1 d .
H67A H 0.1228 0.3423 0.3088 0.071 Uiso 1 1 calc R
H67B H 0.1443 0.3071 0.2370 0.071 Uiso 1 1 calc R
H67C H 0.0877 0.3035 0.2668 0.071 Uiso 1 1 calc R
C68 C 0.10034(13) 0.35878(12) 0.1815(2) 0.0390(6) Uani 1 1 d .
H68 H 0.0937 0.3403 0.1271 0.047 Uiso 1 1 calc R
C69 C 0.05274(15) 0.38645(15) 0.2042(3) 0.0508(9) Uani 1 1 d .
H69A H 0.0440 0.4066 0.1548 0.061 Uiso 1 1 calc R
H69B H 0.0586 0.4054 0.2567 0.061 Uiso 1 1 calc R
H69C H 0.0255 0.3648 0.2155 0.061 Uiso 1 1 calc R
C70 C 0.20987(18) 0.33050(15) -0.0493(2) 0.0538(9) Uani 1 1 d .
H70A H 0.2451 0.3261 -0.0623 0.065 Uiso 1 1 calc R
H70B H 0.2031 0.3636 -0.0413 0.065 Uiso 1 1 calc R
H70C H 0.1900 0.3186 -0.0982 0.065 Uiso 1 1 calc R
C71 C 0.19648(14) 0.30418(13) 0.0351(2) 0.0420(7) Uani 1 1 d .
H71 H 0.1608 0.3102 0.0482 0.050 Uiso 1 1 calc R
C72 C 0.20340(16) 0.25122(14) 0.0258(3) 0.0498(8) Uani 1 1 d .
H72A H 0.1931 0.2359 0.0803 0.060 Uiso 1 1 calc R
H72B H 0.2383 0.2443 0.0144 0.060 Uiso 1 1 calc R
H72C H 0.1832 0.2398 -0.0231 0.060 Uiso 1 1 calc R
C73 C 0.06591(19) 0.2919(2) -0.0684(4) 0.0657(12) Uani 1 1 d .
H73A H 0.0689 0.2650 -0.1073 0.079 Uiso 1 1 calc R
H73B H 0.0989 0.3023 -0.0507 0.079 Uiso 1 1 calc R
H73C H 0.0490 0.3170 -0.0996 0.079 Uiso 1 1 calc R
C74 C 0.03641(16) 0.27862(14) 0.0122(3) 0.0510(9) Uani 1 1 d .
C75 C 0.05213(16) 0.24318(15) 0.0705(3) 0.0518(9) Uani 1 1 d .
H75 H 0.0812 0.2261 0.0573 0.062 Uiso 1 1 calc R
C76 C 0.02538(17) 0.23294(17) 0.1474(3) 0.0579(10) Uani 1 1 d .
H76 H 0.0365 0.2090 0.1854 0.069 Uiso 1 1 calc R
C77 C -0.01828(18) 0.25815(18) 0.1687(3) 0.0617(11) Uani 1 1 d .
H77 H -0.0361 0.2513 0.2209 0.074 Uiso 1 1 calc R
C78 C -0.03470(19) 0.29334(17) 0.1116(4) 0.0639(11) Uani 1 1 d .
H78 H -0.0639 0.3102 0.1250 0.077 Uiso 1 1 calc R
C79 C -0.00754(17) 0.30381(16) 0.0336(3) 0.0580(10) Uani 1 1 d .
H79 H -0.0188 0.3277 -0.0043 0.070 Uiso 1 1 calc R
O1 O 0.38456(10) 0.08130(9) 0.12187(18) 0.0447(5) Uani 1 1 d .
O2 O 0.40960(11) 0.16073(10) 0.00725(17) 0.0489(6) Uani 1 1 d .
O3 O 0.38999(8) 0.18149(8) 0.18876(15) 0.0353(4) Uani 1 1 d .
O4 O 0.31212(8) 0.15590(8) 0.10647(15) 0.0349(4) Uani 1 1 d .
O5 O 0.29554(9) 0.17767(8) 0.32359(14) 0.0362(4) Uani 1 1 d .
O6 O 0.32539(9) 0.27011(8) 0.14027(16) 0.0377(5) Uani 1 1 d .
O7 O 0.25350(8) 0.24489(7) 0.24116(14) 0.0321(4) Uani 1 1 d .
O8 O 0.18515(9) 0.19018(8) 0.36901(15) 0.0370(4) Uani 1 1 d .
O9 O 0.10085(13) 0.16125(12) 0.7071(2) 0.0618(8) Uani 1 1 d .
O10 O 0.11555(12) 0.09556(10) 0.5599(3) 0.0606(8) Uani 1 1 d .
O11 O 0.10719(8) 0.19727(8) 0.52645(16) 0.0368(5) Uani 1 1 d .
O12 O 0.18919(9) 0.16905(8) 0.58735(15) 0.0362(4) Uani 1 1 d .
O13 O 0.18196(9) 0.28670(8) 0.54647(16) 0.0372(5) Uani 1 1 d .
O14 O 0.24504(8) 0.24663(7) 0.44361(14) 0.0316(4) Uani 1 1 d .
O15 O 0.28844(9) 0.31313(8) 0.58059(15) 0.0364(4) Uani 1 1 d .
O16 O 0.25329(8) 0.35186(7) 0.44124(14) 0.0325(4) Uani 1 1 d .
O17 O 0.39120(12) 0.39937(12) 0.74377(19) 0.0547(7) Uani 1 1 d .
O18 O 0.41237(12) 0.47360(10) 0.6189(2) 0.0577(7) Uani 1 1 d .
O19 O 0.31439(9) 0.42536(8) 0.61218(17) 0.0392(5) Uani 1 1 d .
O20 O 0.38715(9) 0.37785(8) 0.55718(16) 0.0357(4) Uani 1 1 d .
O21 O 0.32554(10) 0.40437(9) 0.39517(16) 0.0411(5) Uani 1 1 d .
O22 O 0.22885(10) 0.42194(8) 0.29624(15) 0.0393(5) Uani 1 1 d .
O23 O 0.27356(8) 0.34830(8) 0.24536(15) 0.0340(4) Uani 1 1 d .
O24 O 0.12271(9) 0.49169(8) 0.11613(18) 0.0431(5) Uani 1 1 d .
O25 O 0.11256(10) 0.41476(9) -0.01361(16) 0.0422(5) Uani 1 1 d .
O26 O 0.20833(8) 0.43545(8) 0.08492(15) 0.0345(4) Uani 1 1 d .
O27 O 0.14064(8) 0.39024(8) 0.16324(14) 0.0334(4) Uani 1 1 d .
O28 O 0.22573(9) 0.32184(8) 0.10892(15) 0.0371(5) Uani 1 1 d .
Al1 Al 0.37770(4) 0.14030(3) 0.09954(6) 0.03348(18) Uani 1 1 d .
Al2 Al 0.24417(4) 0.21660(3) 0.34252(6) 0.03094(17) Uani 1 1 d .
Al3 Al 0.12496(4) 0.15089(3) 0.60251(7) 0.0380(2) Uani 1 1 d .
Al4 Al 0.24206(3) 0.30020(3) 0.49922(6) 0.03038(16) Uani 1 1 d .
Al5 Al 0.38028(4) 0.42295(3) 0.64046(7) 0.03664(19) Uani 1 1 d .
Al6 Al 0.27135(4) 0.38053(3) 0.34340(6) 0.03263(17) Uani 1 1 d .
Al7 Al 0.14057(4) 0.43638(3) 0.08144(6) 0.03249(17) Uani 1 1 d .
Al8 Al 0.26961(3) 0.29621(3) 0.18407(6) 0.03125(17) Uani 1 1 d .
Mg1 Mg 0.31787(4) 0.20511(4) 0.20236(7) 0.03141(19) Uani 1 1 d .
Mg2 Mg 0.17713(4) 0.21936(4) 0.49486(7) 0.03149(19) Uani 1 1 d .
Mg3 Mg 0.31474(4) 0.37404(4) 0.51954(7) 0.0324(2) Uani 1 1 d .
Mg4 Mg 0.21613(4) 0.38513(4) 0.17832(7) 0.0323(2) Uani 1 1 d .

loop_
_atom_site_aniso_label
_atom_site_aniso_U_11
_atom_site_aniso_U_22
_atom_site_aniso_U_33
_atom_site_aniso_U_23
_atom_site_aniso_U_13
_atom_site_aniso_U_12
C1 0.068(3) 0.062(3) 0.092(4) 0.017(3) -0.018(3) 0.017(2)
C2 0.0416(17) 0.0374(16) 0.072(3) -0.0047(16) -0.0047(17) 0.0036(14)
C3 0.064(3) 0.053(2) 0.111(4) -0.025(3) 0.001(3) 0.006(2)
C4 0.070(3) 0.158(7) 0.069(3) 0.006(4) 0.028(3) 0.019(4)
C5 0.060(2) 0.070(3) 0.0379(17) -0.0067(17) 0.0138(17) 0.001(2)
C6 0.098(4) 0.117(5) 0.046(2) 0.011(3) 0.021(3) 0.009(4)
C7 0.051(2) 0.0479(19) 0.053(2) -0.0153(17) -0.0076(16) 0.0002(16)
C8 0.0413(17) 0.051(2) 0.060(2) -0.0145(17) -0.0048(16) -0.0016(15)
C9 0.046(2) 0.063(3) 0.110(4) -0.035(3) -0.023(2) 0.0108(19)
C10 0.052(2) 0.0426(18) 0.069(3) -0.0005(18) -0.0059(19) -0.0058(16)
C11 0.0393(16) 0.0404(16) 0.0420(16) -0.0033(13) -0.0057(13) -0.0008(13)
C12 0.072(3) 0.087(3) 0.0405(19) -0.007(2) -0.0044(19) -0.018(3)
C13 0.073(3) 0.049(2) 0.065(3) 0.0083(19) -0.024(2) 0.005(2)
C14 0.0512(19) 0.0388(16) 0.0411(16) 0.0075(13) 0.0005(14) 0.0090(14)
C15 0.082(3) 0.0434(19) 0.054(2) 0.0077(17) -0.002(2) 0.0183(19)
C16 0.094(4) 0.057(3) 0.103(4) 0.000(3) 0.056(4) -0.016(3)
C17 0.0465(19) 0.0501(19) 0.0498(19) 0.0089(16) 0.0141(15) 0.0041(15)
C18 0.073(3) 0.097(4) 0.048(2) 0.014(2) 0.017(2) -0.007(3)
C19 0.061(2) 0.0386(16) 0.058(2) -0.0107(16) 0.0028(18) -0.0081(15)
C20 0.0453(17) 0.0393(16) 0.0420(16) -0.0051(13) 0.0016(14) -0.0102(13)
C21 0.065(3) 0.056(2) 0.051(2) -0.0079(17) -0.0120(18) -0.0122(19)
C22 0.133(6) 0.156(7) 0.046(3) 0.000(4) 0.021(3) -0.027(5)
C23 0.085(3) 0.068(3) 0.049(2) 0.009(2) 0.020(2) -0.002(2)
C24 0.104(5) 0.103(5) 0.083(4) 0.005(3) 0.040(4) -0.028(4)
C25 0.110(5) 0.053(3) 0.097(4) 0.007(3) 0.011(4) -0.018(3)
C26 0.084(4) 0.050(2) 0.097(4) 0.005(2) -0.001(3) -0.025(2)
C27 0.108(5) 0.071(4) 0.112(5) -0.006(4) -0.026(4) -0.029(3)
C28 0.039(2) 0.135(5) 0.078(3) 0.026(4) 0.012(2) 0.015(3)
C29 0.0385(17) 0.059(2) 0.065(2) 0.0099(19) -0.0025(17) -0.0039(16)
C30 0.055(2) 0.056(2) 0.056(2) 0.0112(18) -0.0061(18) 0.0043(18)
C31 0.068(3) 0.074(3) 0.0418(19) 0.0116(19) -0.0127(18) 0.001(2)
C32 0.0448(17) 0.0496(18) 0.0399(17) 0.0093(14) -0.0033(14) 0.0016(14)
C33 0.062(2) 0.054(2) 0.064(3) 0.011(2) 0.000(2) 0.0098(19)
C34 0.063(2) 0.0493(19) 0.0429(18) -0.0057(15) 0.0181(17) -0.0011(17)
C35 0.0496(18) 0.0390(16) 0.0479(18) -0.0076(14) 0.0135(15) -0.0047(14)
C36 0.068(3) 0.055(2) 0.059(2) -0.0034(19) 0.017(2) 0.012(2)
C37 0.073(3) 0.072(3) 0.0341(16) 0.0066(17) -0.0002(18) -0.004(2)
C38 0.061(2) 0.054(2) 0.0379(17) 0.0126(15) -0.0068(15) -0.0053(17)
C39 0.068(3) 0.084(3) 0.058(3) 0.026(2) 0.001(2) 0.020(3)
C40 0.206(10) 0.106(5) 0.037(2) -0.010(3) 0.000(4) -0.010(6)
C41 0.070(3) 0.056(2) 0.0420(18) 0.0006(16) -0.0158(18) -0.014(2)
C42 0.098(5) 0.094(5) 0.112(5) 0.004(4) -0.045(4) 0.013(4)
C43 0.249(12) 0.142(7) 0.291(12) -0.150(8) 0.193(10) -0.121(8)
C44A 0.030(4) 0.186(11) 0.093(6) -0.109(7) 0.006(4) -0.004(5)
C44B 0.059(5) 0.043(4) 0.106(8) 0.025(5) 0.020(5) -0.005(4)
C45 0.184(10) 0.131(7) 0.160(9) 0.034(7) -0.040(8) -0.064(7)
C46 0.083(4) 0.080(3) 0.074(3) -0.039(3) -0.013(3) 0.025(3)
C47 0.057(2) 0.0418(18) 0.059(2) -0.0069(16) 0.0022(18) 0.0043(16)
C48 0.046(2) 0.064(2) 0.069(3) -0.014(2) 0.0041(19) 0.0096(18)
C49 0.0404(18) 0.048(2) 0.078(3) 0.0001(19) 0.0053(18) 0.0003(15)
C50 0.0372(15) 0.0379(15) 0.0439(16) -0.0002(13) 0.0003(13) 0.0001(12)
C51 0.057(2) 0.0407(17) 0.0476(18) -0.0044(14) 0.0019(16) 0.0059(15)
C52 0.077(3) 0.049(2) 0.089(4) 0.012(2) 0.000(3) -0.018(2)
C53 0.053(2) 0.054(2) 0.0503(19) 0.0112(17) -0.0064(16) -0.0208(17)
C54 0.057(2) 0.072(3) 0.073(3) 0.019(2) 0.011(2) -0.009(2)
C55 0.068(3) 0.070(3) 0.050(2) -0.014(2) -0.0024(19) 0.020(2)
C56 0.067(2) 0.0380(16) 0.0443(17) -0.0067(14) -0.0069(17) 0.0126(16)
C57 0.084(3) 0.0369(17) 0.062(2) -0.0088(17) -0.018(2) 0.0139(19)
C58 0.060(2) 0.060(2) 0.058(2) -0.0030(19) 0.0066(19) 0.022(2)
C59 0.0354(15) 0.0383(15) 0.055(2) 0.0019(14) 0.0008(14) 0.0070(12)
C60 0.065(3) 0.052(2) 0.081(3) 0.022(2) 0.011(2) 0.019(2)
C61 0.063(3) 0.067(3) 0.060(2) 0.006(2) -0.020(2) 0.009(2)
C62 0.059(2) 0.0375(16) 0.0391(16) 0.0040(13) -0.0122(15) 0.0021(15)
C63 0.096(4) 0.053(2) 0.0407(19) 0.0028(16) -0.008(2) 0.011(2)
C64 0.041(3) 0.167(7) 0.199(9) 0.127(7) 0.004(4) -0.009(3)
C65 0.0467(19) 0.0454(18) 0.0489(18) 0.0087(15) 0.0061(15) -0.0087(14)
C66 0.086(4) 0.094(4) 0.073(3) 0.046(3) -0.014(3) -0.037(3)
C67 0.067(3) 0.046(2) 0.065(3) 0.0221(19) 0.002(2) -0.0078(18)
C68 0.0417(16) 0.0356(14) 0.0398(15) 0.0007(12) 0.0045(13) -0.0064(12)
C69 0.0442(18) 0.051(2) 0.057(2) -0.0015(17) 0.0120(16) -0.0078(15)
C70 0.072(3) 0.053(2) 0.0363(17) -0.0041(15) -0.0060(17) 0.0135(19)
C71 0.0454(17) 0.0446(17) 0.0360(15) -0.0062(13) -0.0073(13) 0.0109(14)
C72 0.054(2) 0.0501(19) 0.0448(18) -0.0098(15) -0.0089(16) 0.0081(16)
C73 0.061(3) 0.072(3) 0.063(3) 0.011(2) -0.007(2) -0.003(2)
C74 0.049(2) 0.0472(19) 0.057(2) 0.0029(16) -0.0106(17) -0.0092(15)
C75 0.048(2) 0.051(2) 0.056(2) -0.0018(17) -0.0067(17) -0.0081(16)
C76 0.056(2) 0.059(2) 0.058(2) 0.0041(19) -0.0070(19) -0.0095(19)
C77 0.058(2) 0.068(3) 0.059(2) -0.007(2) 0.002(2) -0.011(2)
C78 0.057(2) 0.060(2) 0.075(3) -0.015(2) -0.004(2) -0.0011(19)
C79 0.055(2) 0.050(2) 0.069(3) -0.0008(19) -0.011(2) -0.0058(18)
O1 0.0440(13) 0.0381(12) 0.0518(14) -0.0010(10) -0.0023(11) 0.0075(10)
O2 0.0597(16) 0.0505(14) 0.0363(12) -0.0047(10) 0.0108(11) -0.0028(12)
O3 0.0324(10) 0.0370(11) 0.0365(10) -0.0025(9) 0.0008(8) 0.0036(8)
O4 0.0370(10) 0.0353(10) 0.0324(9) -0.0016(8) -0.0015(8) 0.0028(8)
O5 0.0440(12) 0.0336(10) 0.0309(10) 0.0048(8) 0.0022(9) 0.0059(9)
O6 0.0397(11) 0.0345(10) 0.0389(11) 0.0067(9) 0.0079(9) 0.0021(9)
O7 0.0330(10) 0.0308(9) 0.0326(10) -0.0017(8) 0.0010(8) 0.0042(8)
O8 0.0413(11) 0.0370(11) 0.0328(10) -0.0047(8) 0.0026(9) -0.0064(9)
O9 0.071(2) 0.0697(19) 0.0448(14) 0.0098(13) 0.0171(14) -0.0081(16)
O10 0.0558(17) 0.0400(13) 0.086(2) -0.0057(14) 0.0036(15) -0.0122(12)
O11 0.0313(10) 0.0404(11) 0.0389(11) 0.0032(9) 0.0022(8) -0.0061(8)
O12 0.0372(11) 0.0364(10) 0.0350(10) 0.0048(8) 0.0010(9) -0.0013(8)
O13 0.0402(11) 0.0330(10) 0.0385(11) -0.0051(9) 0.0078(9) -0.0022(9)
O14 0.0311(9) 0.0316(9) 0.0322(10) 0.0024(8) 0.0048(8) -0.0025(8)
O15 0.0455(12) 0.0339(10) 0.0299(9) 0.0042(8) -0.0038(9) -0.0041(9)
O16 0.0343(10) 0.0302(9) 0.0331(10) -0.0028(8) -0.0052(8) -0.0012(8)
O17 0.0552(16) 0.0676(18) 0.0414(13) 0.0030(13) -0.0105(12) -0.0120(14)
O18 0.0648(17) 0.0422(13) 0.0660(18) -0.0129(12) 0.0140(14) -0.0166(12)
O19 0.0419(12) 0.0343(10) 0.0414(11) -0.0063(9) -0.0028(9) 0.0013(9)
O20 0.0337(10) 0.0343(10) 0.0391(11) -0.0030(8) -0.0027(8) -0.0019(8)
O21 0.0457(13) 0.0414(12) 0.0362(11) 0.0077(9) -0.0038(10) -0.0098(10)
O22 0.0521(13) 0.0320(10) 0.0340(11) -0.0024(8) -0.0035(9) 0.0048(9)
O23 0.0349(10) 0.0323(10) 0.0348(10) 0.0052(8) -0.0025(8) 0.0025(8)
O24 0.0405(12) 0.0351(11) 0.0537(14) -0.0019(10) -0.0009(10) 0.0071(9)
O25 0.0487(13) 0.0408(12) 0.0370(12) 0.0052(9) -0.0070(10) 0.0055(10)
O26 0.0353(10) 0.0322(9) 0.0360(10) 0.0044(8) 0.0026(8) 0.0034(8)
O27 0.0351(10) 0.0335(10) 0.0318(10) 0.0038(8) -0.0003(8) -0.0005(8)
O28 0.0463(12) 0.0346(10) 0.0304(10) -0.0035(8) -0.0049(9) 0.0068(9)
Al1 0.0367(4) 0.0327(4) 0.0310(4) -0.0025(3) 0.0018(3) 0.0044(3)
Al2 0.0347(4) 0.0287(4) 0.0295(4) -0.0007(3) 0.0029(3) -0.0007(3)
Al3 0.0413(5) 0.0340(4) 0.0385(5) 0.0046(4) 0.0046(4) -0.0058(4)
Al4 0.0331(4) 0.0289(4) 0.0291(4) -0.0012(3) 0.0018(3) -0.0036(3)
Al5 0.0401(5) 0.0356(4) 0.0343(4) -0.0042(4) -0.0032(4) -0.0067(4)
Al6 0.0383(4) 0.0278(4) 0.0318(4) 0.0020(3) -0.0034(3) -0.0005(3)
Al7 0.0338(4) 0.0322(4) 0.0315(4) 0.0034(3) -0.0006(3) 0.0045(3)
Al8 0.0346(4) 0.0293(4) 0.0298(4) 0.0024(3) 0.0008(3) 0.0038(3)
Mg1 0.0339(5) 0.0303(4) 0.0300(4) -0.0005(4) 0.0024(4) 0.0050(4)
Mg2 0.0324(5) 0.0303(4) 0.0318(4) 0.0001(4) 0.0031(4) -0.0052(4)
Mg3 0.0344(5) 0.0315(5) 0.0312(5) -0.0001(4) -0.0041(4) -0.0037(4)
Mg4 0.0382(5) 0.0298(4) 0.0291(4) 0.0014(4) -0.0028(4) 0.0049(4)

loop_
_atom_type_symbol
_atom_type_description
_atom_type_scat_dispersion_real
_atom_type_scat_dispersion_imag
_atom_type_scat_source
C C 0.0033 0.0016 'International Tables Vol C Tables 4.2.6.8 and 6.1.1.4'
H H 0.0000 0.0000 'International Tables Vol C Tables 4.2.6.8 and 6.1.1.4'
N N 0.0061 0.0033 'International Tables Vol C Tables 4.2.6.8 and 6.1.1.4'
O O 0.0106 0.0060 'International Tables Vol C Tables 4.2.6.8 and 6.1.1.4'
Al Al 0.0645 0.0514 'International Tables Vol C Tables 4.2.6.8 and 6.1.1.4'
Mg Mg 0.0486 0.0363 'International Tables Vol C Tables 4.2.6.8 and 6.1.1.4'

loop_
_geom_angle_atom_site_label_1
_geom_angle_atom_site_label_2
_geom_angle_atom_site_label_3
_geom_angle
C2 C1 H1A 109.4
C2 C1 H1B 109.5
H1A C1 H1B 109.5
C2 C1 H1C 109.5
H1A C1 H1C 109.5
H1B C1 H1C 109.5
O1 C2 C3 109.8(4)
O1 C2 C1 109.5(4)
C3 C2 C1 111.2(4)
O1 C2 H2 108.8
C3 C2 H2 108.8
C1 C2 H2 108.8
C2 C3 H3A 109.5
C2 C3 H3B 109.4
H3A C3 H3B 109.5
C2 C3 H3C 109.5
H3A C3 H3C 109.5
H3B C3 H3C 109.5
C5 C4 H4A 109.5
C5 C4 H4B 109.4
H4A C4 H4B 109.5
C5 C4 H4C 109.5
H4A C4 H4C 109.5
H4B C4 H4C 109.5
O2 C5 C4 111.0(4)
O2 C5 C6 109.5(4)
C4 C5 C6 111.2(5)
O2 C5 H5 108.4
C4 C5 H5 108.3
C6 C5 H5 108.4
C5 C6 H6A 109.5
C5 C6 H6B 109.5
H6A C6 H6B 109.5
C5 C6 H6C 109.4
H6A C6 H6C 109.5
H6B C6 H6C 109.5
C8 C7 H7A 109.4
C8 C7 H7B 109.5
H7A C7 H7B 109.5
C8 C7 H7C 109.5
H7A C7 H7C 109.5
H7B C7 H7C 109.5
O3 C8 C9 111.5(3)
O3 C8 C7 109.8(3)
C9 C8 C7 112.6(4)
O3 C8 H8 107.6
C9 C8 H8 107.5
C7 C8 H8 107.6
C8 C9 H9A 109.5
C8 C9 H9B 109.3
H9A C9 H9B 109.5
C8 C9 H9C 109.5
H9A C9 H9C 109.5
H9B C9 H9C 109.5
C11 C10 H10A 109.5
C11 C10 H10B 109.5
H10A C10 H10B 109.5
C11 C10 H10C 109.4
H10A C10 H10C 109.5
H10B C10 H10C 109.5
O4 C11 C12 111.0(3)
O4 C11 C10 110.7(3)
C12 C11 C10 112.0(4)
O4 C11 H11 107.6
C12 C11 H11 107.6
C10 C11 H11 107.6
C11 C12 H12A 109.4
C11 C12 H12B 109.5
H12A C12 H12B 109.5
C11 C12 H12C 109.5
H12A C12 H12C 109.5
H12B C12 H12C 109.5
C14 C13 H13A 109.5
C14 C13 H13B 109.4
H13A C13 H13B 109.5
C14 C13 H13C 109.5
H13A C13 H13C 109.5
H13B C13 H13C 109.5
O5 C14 C13 110.4(3)
O5 C14 C15 110.2(3)
C13 C14 C15 113.0(4)
O5 C14 H14 107.7
C13 C14 H14 107.7
C15 C14 H14 107.7
C14 C15 H15A 109.4
C14 C15 H15B 109.5
H15A C15 H15B 109.5
C14 C15 H15C 109.5
H15A C15 H15C 109.5
H15B C15 H15C 109.5
C17 C16 H16A 109.5
C17 C16 H16B 109.4
H16A C16 H16B 109.5
C17 C16 H16C 109.5
H16A C16 H16C 109.5
H16B C16 H16C 109.5
O6 C17 C16 110.6(3)
O6 C17 C18 111.7(4)
C16 C17 C18 114.7(5)
O6 C17 H17 106.4
C16 C17 H17 106.4
C18 C17 H17 106.4
C17 C18 H18A 109.4
C17 C18 H18B 109.5
H18A C18 H18B 109.5
C17 C18 H18C 109.5
H18A C18 H18C 109.5
H18B C18 H18C 109.5
C20 C19 H19A 109.5
C20 C19 H19B 109.4
H19A C19 H19B 109.5
C20 C19 H19C 109.5
H19A C19 H19C 109.5
H19B C19 H19C 109.5
O8 C20 C21 110.2(3)
O8 C20 C19 110.0(3)
C21 C20 C19 112.8(3)
O8 C20 H20 108.0
C21 C20 H20 107.8
C19 C20 H20 107.9
C20 C21 H21A 109.4
C20 C21 H21B 109.5
H21A C21 H21B 109.5
C20 C21 H21C 109.5
H21A C21 H21C 109.5
H21B C21 H21C 109.5
C23 C22 H22A 109.5
C23 C22 H22B 109.5
H22A C22 H22B 109.5
C23 C22 H22C 109.4
H22A C22 H22C 109.5
H22B C22 H22C 109.5
O9 C23 C22 110.0(5)
O9 C23 C24 110.5(5)
C22 C23 C24 110.4(5)
O9 C23 H23 108.6
C22 C23 H23 108.6
C24 C23 H23 108.6
C23 C24 H24A 109.4
C23 C24 H24B 109.5
H24A C24 H24B 109.5
C23 C24 H24C 109.5
H24A C24 H24C 109.5
H24B C24 H24C 109.5
C26 C25 H25A 109.4
C26 C25 H25B 109.5
H25A C25 H25B 109.5
C26 C25 H25C 109.5
H25A C25 H25C 109.5
H25B C25 H25C 109.5
O10 C26 C27 111.0(5)
O10 C26 C25 111.2(5)
C27 C26 C25 113.8(5)
O10 C26 H26 106.9
C27 C26 H26 106.8
C25 C26 H26 106.8
C26 C27 H27A 109.4
C26 C27 H27B 109.4
H27A C27 H27B 109.5
C26 C27 H27C 109.6
H27A C27 H27C 109.5
H27B C27 H27C 109.5
C29 C28 H28A 109.4
C29 C28 H28B 109.6
H28A C28 H28B 109.5
C29 C28 H28C 109.5
H28A C28 H28C 109.5
H28B C28 H28C 109.5
O11 C29 C28 112.0(4)
O11 C29 C30 110.0(3)
C28 C29 C30 111.8(4)
O11 C29 H29 107.6
C28 C29 H29 107.5
C30 C29 H29 107.6
C29 C30 H30A 109.5
C29 C30 H30B 109.4
H30A C30 H30B 109.5
C29 C30 H30C 109.5
H30A C30 H30C 109.5
H30B C30 H30C 109.5
C32 C31 H31A 109.5
C32 C31 H31B 109.4
H31A C31 H31B 109.5
C32 C31 H31C 109.5
H31A C31 H31C 109.5
H31B C31 H31C 109.5
O12 C32 C33 110.7(3)
O12 C32 C31 110.3(3)
C33 C32 C31 112.2(4)
O12 C32 H32 107.8
C33 C32 H32 107.8
C31 C32 H32 107.8
C32 C33 H33A 109.4
C32 C33 H33B 109.5
H33A C33 H33B 109.5
C32 C33 H33C 109.5
H33A C33 H33C 109.5
H33B C33 H33C 109.5
C35 C34 H34A 109.5
C35 C34 H34B 109.4
H34A C34 H34B 109.5
C35 C34 H34C 109.5
H34A C34 H34C 109.5
H34B C34 H34C 109.5
O13 C35 C34 110.1(3)
O13 C35 C36 109.5(3)
C34 C35 C36 113.1(3)
O13 C35 H35 108.0
C34 C35 H35 108.0
C36 C35 H35 108.0
C35 C36 H36A 109.5
C35 C36 H36B 109.5
H36A C36 H36B 109.5
C35 C36 H36C 109.5
H36A C36 H36C 109.5
H36B C36 H36C 109.5
C38 C37 H37A 109.5
C38 C37 H37B 109.5
H37A C37 H37B 109.5
C38 C37 H37C 109.5
H37A C37 H37C 109.5
H37B C37 H37C 109.5
O15 C38 C39 111.3(3)
O15 C38 C37 111.2(3)
C39 C38 C37 112.3(4)
O15 C38 H38 107.2
C39 C38 H38 107.2
C37 C38 H38 107.3
C38 C39 H39A 109.5
C38 C39 H39B 109.5
H39A C39 H39B 109.5
C38 C39 H39C 109.5
H39A C39 H39C 109.5
H39B C39 H39C 109.5
C41 C40 H40A 109.4
C41 C40 H40B 109.4
H40A C40 H40B 109.5
C41 C40 H40C 109.6
H40A C40 H40C 109.5
H40B C40 H40C 109.5
O17 C41 C42 109.3(4)
O17 C41 C40 108.1(5)
C42 C41 C40 110.7(6)
O17 C41 H41 109.6
C42 C41 H41 109.6
C40 C41 H41 109.5
C41 C42 H42A 109.4
C41 C42 H42B 109.5
H42A C42 H42B 109.5
C41 C42 H42C 109.5
H42A C42 H42C 109.5
H42B C42 H42C 109.5
C44A C43 H43C 109.3
C44A C43 H43B 109.7
H43C C43 H43B 109.4
C44A C43 H43A 109.5
H43C C43 H43A 109.6
H43B C43 H43A 109.4
C44B C44A C43 122.3(11)
C44B C44A O18 53.3(8)
C43 C44A O18 102.8(10)
C44B C44A H44A 118.0
C43 C44A H44A 118.2
O18 C44A H44A 119.0
C44A C44B O18 88.6(12)
C44A C44B C45 135.2(12)
O18 C44B C45 110.6(8)
C44A C44B H44B 105.8
O18 C44B H44B 106.6
C45 C44B H44B 106.5
C44B C45 H45C 109.7
C44B C45 H45B 109.5
H45C C45 H45B 109.5
C44B C45 H45A 109.2
H45C C45 H45A 109.5
H45B C45 H45A 109.5
C47 C46 H46A 109.5
C47 C46 H46B 109.5
H46A C46 H46B 109.5
C47 C46 H46C 109.4
H46A C46 H46C 109.5
H46B C46 H46C 109.5
O19 C47 C46 111.4(4)
O19 C47 C48 110.1(3)
C46 C47 C48 111.7(4)
O19 C47 H47 107.8
C46 C47 H47 107.9
C48 C47 H47 107.8
C47 C48 H48A 109.4
C47 C48 H48B 109.5
H48A C48 H48B 109.5
C47 C48 H48C 109.5
H48A C48 H48C 109.5
H48B C48 H48C 109.5
C50 C49 H49A 109.5
C50 C49 H49B 109.4
H49A C49 H49B 109.5
C50 C49 H49C 109.5
H49A C49 H49C 109.5
H49B C49 H49C 109.5
O20 C50 C49 110.0(3)
O20 C50 C51 109.9(3)
C49 C50 C51 112.0(3)
O20 C50 H50 108.3
C49 C50 H50 108.2
C51 C50 H50 108.3
C50 C51 H51A 109.5
C50 C51 H51B 109.5
H51A C51 H51B 109.5
C50 C51 H51C 109.5
H51A C51 H51C 109.5
H51B C51 H51C 109.5
C53 C52 H52A 109.5
C53 C52 H52B 109.5
H52A C52 H52B 109.5
C53 C52 H52C 109.5
H52A C52 H52C 109.5
H52B C52 H52C 109.5
O21 C53 C54 111.1(4)
O21 C53 C52 110.5(4)
C54 C53 C52 112.4(4)
O21 C53 H53 107.5
C54 C53 H53 107.5
C52 C53 H53 107.6
C53 C54 H54A 109.4
C53 C54 H54B 109.5
H54A C54 H54B 109.5
C53 C54 H54C 109.5
H54A C54 H54C 109.5
H54B C54 H54C 109.5
C56 C55 H55A 109.5
C56 C55 H55B 109.5
H55A C55 H55B 109.5
C56 C55 H55C 109.4
H55A C55 H55C 109.5
H55B C55 H55C 109.5
O22 C56 C55 108.3(3)
O22 C56 C57 110.2(3)
C55 C56 C57 113.2(4)
O22 C56 H56 108.3
C55 C56 H56 108.4
C57 C56 H56 108.3
C56 C57 H57A 109.4
C56 C57 H57B 109.5
H57A C57 H57B 109.5
C56 C57 H57C 109.5
H57A C57 H57C 109.5
H57B C57 H57C 109.5
C59 C58 H58A 109.5
C59 C58 H58B 109.5
H58A C58 H58B 109.5
C59 C58 H58C 109.4
H58A C58 H58C 109.5
H58B C58 H58C 109.5
O24 C59 C60 108.8(3)
O24 C59 C58 110.2(3)
C60 C59 C58 111.4(4)
O24 C59 H59 108.7
C60 C59 H59 108.8
C58 C59 H59 108.8
C59 C60 H60A 109.4
C59 C60 H60B 109.5
H60A C60 H60B 109.5
C59 C60 H60C 109.5
H60A C60 H60C 109.5
H60B C60 H60C 109.5
C62 C61 H61A 109.4
C62 C61 H61B 109.5
H61A C61 H61B 109.5
C62 C61 H61C 109.5
H61A C61 H61C 109.5
H61B C61 H61C 109.5
O25 C62 C61 109.6(3)
O25 C62 C63 109.3(3)
C61 C62 C63 112.0(4)
O25 C62 H62 108.6
C61 C62 H62 108.7
C63 C62 H62 108.6
C62 C63 H63A 109.5
C62 C63 H63B 109.4
H63A C63 H63B 109.5
C62 C63 H63C 109.5
H63A C63 H63C 109.5
H63B C63 H63C 109.5
C65 C64 H64A 109.5
C65 C64 H64B 109.5
H64A C64 H64B 109.5
C65 C64 H64C 109.5
H64A C64 H64C 109.5
H64B C64 H64C 109.5
O26 C65 C64 109.5(4)
O26 C65 C66 111.7(4)
C64 C65 C66 111.7(5)
O26 C65 H65 107.9
C64 C65 H65 107.9
C66 C65 H65 108.0
C65 C66 H66A 109.4
C65 C66 H66B 109.6
H66A C66 H66B 109.5
C65 C66 H66C 109.4
H66A C66 H66C 109.5
H66B C66 H66C 109.5
C68 C67 H67A 109.4
C68 C67 H67B 109.5
H67A C67 H67B 109.5
C68 C67 H67C 109.5
H67A C67 H67C 109.5
H67B C67 H67C 109.5
O27 C68 C67 110.1(3)
O27 C68 C69 110.2(3)
C67 C68 C69 112.2(3)
O27 C68 H68 108.1
C67 C68 H68 108.1
C69 C68 H68 108.1
C68 C69 H69A 109.5
C68 C69 H69B 109.5
H69A C69 H69B 109.5
C68 C69 H69C 109.5
H69A C69 H69C 109.5
H69B C69 H69C 109.5
C71 C70 H70A 109.5
C71 C70 H70B 109.5
H70A C70 H70B 109.5
C71 C70 H70C 109.5
H70A C70 H70C 109.5
H70B C70 H70C 109.5
O28 C71 C70 110.0(3)
O28 C71 C72 110.4(3)
C70 C71 C72 112.5(3)
O28 C71 H71 107.9
C70 C71 H71 107.9
C72 C71 H71 107.9
C71 C72 H72A 109.5
C71 C72 H72B 109.5
H72A C72 H72B 109.5
C71 C72 H72C 109.5
H72A C72 H72C 109.5
H72B C72 H72C 109.5
C74 C73 H73A 109.4
C74 C73 H73B 109.5
H73A C73 H73B 109.5
C74 C73 H73C 109.5
H73A C73 H73C 109.5
H73B C73 H73C 109.5
C75 C74 C79 118.2(4)
C75 C74 C73 122.1(4)
C79 C74 C73 119.6(4)
C76 C75 C74 121.2(4)
C76 C75 H75 119.4
C74 C75 H75 119.4
C75 C76 C77 120.6(4)
C75 C76 H76 119.7
C77 C76 H76 119.7
C78 C77 C76 119.2(5)
C78 C77 H77 120.4
C76 C77 H77 120.4
C77 C78 C79 120.3(5)
C77 C78 H78 119.9
C79 C78 H78 119.9
C74 C79 C78 120.6(4)
C74 C79 H79 119.7
C78 C79 H79 119.7
C2 O1 Al1 136.0(3)
C5 O2 Al1 130.8(3)
C8 O3 Al1 121.9(2)
C8 O3 Mg1 135.1(2)
Al1 O3 Mg1 96.67(11)
C11 O4 Al1 128.1(2)
C11 O4 Mg1 133.9(2)
Al1 O4 Mg1 97.94(11)
C14 O5 Al2 122.9(2)
C14 O5 Mg1 139.2(2)
Al2 O5 Mg1 97.29(10)
C17 O6 Al8 135.3(2)
C17 O6 Mg1 127.6(2)
Al8 O6 Mg1 97.13(11)
Al2 O7 Al8 148.34(14)
Al2 O7 Mg1 96.22(10)
Al8 O7 Mg1 96.40(10)
C20 O8 Al2 132.5(2)
C20 O8 Mg2 129.7(2)
Al2 O8 Mg2 97.19(11)
C23 O9 Al3 133.9(3)
C26 O10 Al3 133.6(4)
C29 O11 Al3 124.7(2)
C29 O11 Mg2 134.5(2)
Al3 O11 Mg2 97.65(11)
C32 O12 Al3 130.9(2)
C32 O12 Mg2 131.1(2)
Al3 O12 Mg2 97.97(11)
C35 O13 Al4 124.0(2)
C35 O13 Mg2 138.3(2)
Al4 O13 Mg2 96.06(11)
Al4 O14 Al2 147.92(14)
Al4 O14 Mg2 96.19(10)
Al2 O14 Mg2 97.22(10)
C38 O15 Al4 123.3(2)
C38 O15 Mg3 140.4(2)
Al4 O15 Mg3 95.97(10)
Al4 O16 Al6 149.87(14)
Al4 O16 Mg3 96.18(10)
Al6 O16 Mg3 96.59(10)
C41 O17 Al5 134.1(3)
C44B O18 C44A 38.1(6)
C44B O18 Al5 144.5(6)
C44A O18 Al5 137.7(4)
C47 O19 Al5 127.7(2)
C47 O19 Mg3 133.4(2)
Al5 O19 Mg3 97.47(11)
C50 O20 Al5 126.5(2)
C50 O20 Mg3 133.0(2)
Al5 O20 Mg3 97.79(11)
C53 O21 Al6 135.6(2)
C53 O21 Mg3 127.2(2)
Al6 O21 Mg3 97.02(11)
C56 O22 Al6 123.4(2)
C56 O22 Mg4 139.2(2)
Al6 O22 Mg4 96.25(11)
Al6 O23 Al8 153.22(14)
Al6 O23 Mg4 96.75(11)
Al8 O23 Mg4 97.25(11)
C59 O24 Al7 137.2(2)
C62 O25 Al7 131.9(2)
C65 O26 Al7 126.5(2)
C65 O26 Mg4 132.7(2)
Al7 O26 Mg4 97.68(11)
C68 O27 Al7 126.1(2)
C68 O27 Mg4 132.9(2)
Al7 O27 Mg4 97.44(11)
C71 O28 Al8 134.3(2)
C71 O28 Mg4 127.87(19)
Al8 O28 Mg4 96.71(11)
O1 Al1 O2 115.60(14)
O1 Al1 O4 109.34(12)
O2 Al1 O4 116.12(14)
O1 Al1 O3 117.90(13)
O2 Al1 O3 106.67(13)
O4 Al1 O3 88.49(10)
O1 Al1 Mg1 125.28(10)
O2 Al1 Mg1 119.11(11)
O4 Al1 Mg1 43.73(8)
O3 Al1 Mg1 44.80(7)
O7 Al2 O14 122.25(11)
O7 Al2 O5 92.18(10)
O14 Al2 O5 115.66(12)
O7 Al2 O8 120.98(12)
O14 Al2 O8 91.38(11)
O5 Al2 O8 116.74(12)
O7 Al2 Mg1 47.14(7)
O14 Al2 Mg1 132.78(8)
O5 Al2 Mg1 45.07(7)
O8 Al2 Mg1 135.29(9)
O7 Al2 Mg2 139.88(8)
O14 Al2 Mg2 46.26(7)
O5 Al2 Mg2 127.94(8)
O8 Al2 Mg2 45.15(8)
Mg1 Al2 Mg2 172.97(5)
O10 Al3 O9 116.24(17)
O10 Al3 O12 110.75(14)
O9 Al3 O12 114.88(15)
O10 Al3 O11 113.27(16)
O9 Al3 O11 110.67(15)
O12 Al3 O11 87.71(11)
O10 Al3 Mg2 118.68(13)
O9 Al3 Mg2 125.07(13)
O12 Al3 Mg2 43.84(8)
O11 Al3 Mg2 44.00(8)
O16 Al4 O14 119.59(11)
O16 Al4 O15 92.84(11)
O14 Al4 O15 118.66(12)
O16 Al4 O13 122.28(12)
O14 Al4 O13 92.46(10)
O15 Al4 O13 113.21(12)
O16 Al4 Mg3 46.96(7)
O14 Al4 Mg3 131.34(8)
O15 Al4 Mg3 46.09(8)
O13 Al4 Mg3 135.78(9)
O16 Al4 Mg2 140.29(8)
O14 Al4 Mg2 46.90(7)
O15 Al4 Mg2 126.83(8)
O13 Al4 Mg2 45.65(8)
Mg3 Al4 Mg2 172.55(5)
O18 Al5 O17 114.65(16)
O18 Al5 O20 114.74(14)
O17 Al5 O20 109.40(15)
O18 Al5 O19 114.22(15)
O17 Al5 O19 113.09(14)
O20 Al5 O19 87.87(11)
O18 Al5 Mg3 126.33(13)
O17 Al5 Mg3 118.98(11)
O20 Al5 Mg3 43.90(8)
O19 Al5 Mg3 43.99(8)
O23 Al6 O16 118.41(11)
O23 Al6 O21 123.07(13)
O16 Al6 O21 91.97(11)
O23 Al6 O22 91.94(11)
O16 Al6 O22 117.87(12)
O21 Al6 O22 116.04(12)
O23 Al6 Mg4 46.58(8)
O16 Al6 Mg4 127.05(8)
O21 Al6 Mg4 140.71(9)
O22 Al6 Mg4 45.90(8)
O23 Al6 Mg3 136.74(9)
O16 Al6 Mg3 46.53(7)
O21 Al6 Mg3 45.45(8)
O22 Al6 Mg3 131.30(9)
Mg4 Al6 Mg3 172.85(5)
O25 Al7 O24 117.11(13)
O25 Al7 O27 107.79(12)
O24 Al7 O27 117.40(13)
O25 Al7 O26 116.85(13)
O24 Al7 O26 106.30(12)
O27 Al7 O26 88.20(11)
O25 Al7 Mg4 122.70(9)
O24 Al7 Mg4 120.16(10)
O27 Al7 Mg4 44.34(8)
O26 Al7 Mg4 43.87(7)
O7 Al8 O23 117.73(11)
O7 Al8 O28 119.43(12)
O23 Al8 O28 91.49(11)
O7 Al8 O6 92.17(11)
O23 Al8 O6 119.73(12)
O28 Al8 O6 118.91(12)
O7 Al8 Mg4 128.45(8)
O23 Al8 Mg4 46.12(8)
O28 Al8 Mg4 45.77(7)
O6 Al8 Mg4 139.39(9)
O7 Al8 Mg1 46.93(7)
O23 Al8 Mg1 132.82(8)
O28 Al8 Mg1 135.69(8)
O6 Al8 Mg1 45.25(8)
Mg4 Al8 Mg1 175.22(5)
O4 Mg1 O3 76.82(10)
O4 Mg1 O5 110.17(10)
O3 Mg1 O5 103.55(10)
O4 Mg1 O6 107.75(11)
O3 Mg1 O6 99.01(10)
O5 Mg1 O6 139.26(10)
O4 Mg1 O7 120.12(10)
O3 Mg1 O7 162.85(10)
O5 Mg1 O7 74.26(9)
O6 Mg1 O7 74.27(9)
O4 Mg1 Al1 38.33(7)
O3 Mg1 Al1 38.53(7)
O5 Mg1 Al1 112.88(8)
O6 Mg1 Al1 105.96(8)
O7 Mg1 Al1 158.16(8)
O4 Mg1 Al2 123.08(8)
O3 Mg1 Al2 138.28(8)
O5 Mg1 Al2 37.64(7)
O6 Mg1 Al2 106.89(8)
O7 Mg1 Al2 36.64(6)
Al1 Mg1 Al2 146.66(5)
O4 Mg1 Al8 121.24(8)
O3 Mg1 Al8 134.36(8)
O5 Mg1 Al8 106.99(7)
O6 Mg1 Al8 37.61(7)
O7 Mg1 Al8 36.67(6)
Al1 Mg1 Al8 139.81(5)
Al2 Mg1 Al8 70.60(3)
O12 Mg2 O11 76.44(10)
O12 Mg2 O13 112.86(11)
O11 Mg2 O13 104.89(10)
O12 Mg2 O8 109.03(11)
O11 Mg2 O8 100.61(10)
O13 Mg2 O8 134.79(11)
O12 Mg2 O14 111.95(10)
O11 Mg2 O14 171.08(11)
O13 Mg2 O14 75.13(9)
O8 Mg2 O14 74.17(9)
O12 Mg2 Al4 117.04(8)
O11 Mg2 Al4 142.81(9)
O13 Mg2 Al4 38.29(7)
O8 Mg2 Al4 106.15(8)
O14 Mg2 Al4 36.91(6)
O12 Mg2 Al3 38.19(7)
O11 Mg2 Al3 38.35(7)
O13 Mg2 Al3 116.40(8)
O8 Mg2 Al3 106.83(8)
O14 Mg2 Al3 149.70(8)
Al4 Mg2 Al3 144.64(5)
O12 Mg2 Al2 115.11(8)
O11 Mg2 Al2 138.00(8)
O13 Mg2 Al2 106.35(7)
O8 Mg2 Al2 37.67(7)
O14 Mg2 Al2 36.52(6)
Al4 Mg2 Al2 70.69(3)
Al3 Mg2 Al2 135.97(5)
O20 Mg3 O19 76.83(10)
O20 Mg3 O21 95.57(11)
O19 Mg3 O21 108.67(11)
O20 Mg3 O15 104.12(10)
O19 Mg3 O15 107.30(11)
O21 Mg3 O15 142.02(11)
O20 Mg3 O16 156.24(11)
O19 Mg3 O16 126.61(10)
O21 Mg3 O16 74.41(10)
O15 Mg3 O16 74.65(9)
O20 Mg3 Al4 135.66(8)
O19 Mg3 Al4 126.82(9)
O21 Mg3 Al4 107.55(8)
O15 Mg3 Al4 37.94(7)
O16 Mg3 Al4 36.86(6)
O20 Mg3 Al5 38.31(7)
O19 Mg3 Al5 38.54(7)
O21 Mg3 Al5 106.39(8)
O15 Mg3 Al5 109.22(8)
O16 Mg3 Al5 165.02(8)
Al4 Mg3 Al5 146.05(5)
O20 Mg3 Al6 129.52(8)
O19 Mg3 Al6 125.63(8)
O21 Mg3 Al6 37.53(7)
O15 Mg3 Al6 108.72(7)
O16 Mg3 Al6 36.89(7)
Al4 Mg3 Al6 71.33(4)
Al5 Mg3 Al6 142.06(5)
O26 Mg4 O27 76.66(9)
O26 Mg4 O22 104.54(10)
O27 Mg4 O22 102.71(10)
O26 Mg4 O28 106.08(10)
O27 Mg4 O28 97.30(10)
O22 Mg4 O28 146.49(10)
O26 Mg4 O23 139.42(10)
O27 Mg4 O23 143.87(10)
O22 Mg4 O23 74.12(10)
O28 Mg4 O23 73.86(9)
O26 Mg4 Al7 38.45(7)
O27 Mg4 Al7 38.22(6)
O22 Mg4 Al7 106.76(8)
O28 Mg4 Al7 105.62(8)
O23 Mg4 Al7 177.73(8)
O26 Mg4 Al6 133.05(8)
O27 Mg4 Al6 127.21(8)
O22 Mg4 Al6 37.85(7)
O28 Mg4 Al6 109.01(7)
O23 Mg4 Al6 36.67(7)
Al7 Mg4 Al6 144.42(5)
O26 Mg4 Al8 133.63(8)
O27 Mg4 Al8 123.52(8)
O22 Mg4 Al8 109.40(8)
O28 Mg4 Al8 37.52(7)
O23 Mg4 Al8 36.63(7)
Al7 Mg4 Al8 143.03(5)
Al6 Mg4 Al8 71.61(3)

loop_
_geom_bond_atom_site_label_1
_geom_bond_atom_site_label_2
_geom_bond_distance
C1 C2 1.508(7)
C1 H1A 0.9600
C1 H1B 0.9600
C1 H1C 0.9600
C2 O1 1.399(4)
C2 C3 1.502(6)
C2 H2 0.9800
C3 H3A 0.9600
C3 H3B 0.9600
C3 H3C 0.9600
C4 C5 1.490(8)
C4 H4A 0.9600
C4 H4B 0.9600
C4 H4C 0.9600
C5 O2 1.404(4)
C5 C6 1.521(7)
C5 H5 0.9800
C6 H6A 0.9600
C6 H6B 0.9600
C6 H6C 0.9600
C7 C8 1.516(5)
C7 H7A 0.9600
C7 H7B 0.9600
C7 H7C 0.9600
C8 O3 1.439(4)
C8 C9 1.476(6)
C8 H8 0.9800
C9 H9A 0.9600
C9 H9B 0.9600
C9 H9C 0.9600
C10 C11 1.513(5)
C10 H10A 0.9600
C10 H10B 0.9600
C10 H10C 0.9600
C11 O4 1.421(4)
C11 C12 1.504(6)
C11 H11 0.9800
C12 H12A 0.9600
C12 H12B 0.9600
C12 H12C 0.9600
C13 C14 1.500(6)
C13 H13A 0.9600
C13 H13B 0.9600
C13 H13C 0.9600
C14 O5 1.432(4)
C14 C15 1.504(5)
C14 H14 0.9800
C15 H15A 0.9600
C15 H15B 0.9600
C15 H15C 0.9600
C16 C17 1.475(7)
C16 H16A 0.9600
C16 H16B 0.9600
C16 H16C 0.9600
C17 O6 1.428(4)
C17 C18 1.482(7)
C17 H17 0.9800
C18 H18A 0.9600
C18 H18B 0.9600
C18 H18C 0.9600
C19 C20 1.515(5)
C19 H19A 0.9600
C19 H19B 0.9600
C19 H19C 0.9600
C20 O8 1.432(4)
C20 C21 1.502(6)
C20 H20 0.9800
C21 H21A 0.9600
C21 H21B 0.9600
C21 H21C 0.9600
C22 C23 1.484(8)
C22 H22A 0.9600
C22 H22B 0.9600
C22 H22C 0.9600
C23 O9 1.402(5)
C23 C24 1.514(9)
C23 H23 0.9800
C24 H24A 0.9600
C24 H24B 0.9600
C24 H24C 0.9600
C25 C26 1.511(8)
C25 H25A 0.9600
C25 H25B 0.9600
C25 H25C 0.9600
C26 O10 1.394(6)
C26 C27 1.475(9)
C26 H26 0.9800
C27 H27A 0.9600
C27 H27B 0.9600
C27 H27C 0.9600
C28 C29 1.469(7)
C28 H28A 0.9600
C28 H28B 0.9600
C28 H28C 0.9600
C29 O11 1.425(5)
C29 C30 1.506(6)
C29 H29 0.9800
C30 H30A 0.9600
C30 H30B 0.9600
C30 H30C 0.9600
C31 C32 1.515(6)
C31 H31A 0.9600
C31 H31B 0.9600
C31 H31C 0.9600
C32 O12 1.427(4)
C32 C33 1.497(6)
C32 H32 0.9800
C33 H33A 0.9600
C33 H33B 0.9600
C33 H33C 0.9600
C34 C35 1.503(5)
C34 H34A 0.9600
C34 H34B 0.9600
C34 H34C 0.9600
C35 O13 1.451(4)
C35 C36 1.514(6)
C35 H35 0.9800
C36 H36A 0.9600
C36 H36B 0.9600
C36 H36C 0.9600
C37 C38 1.514(6)
C37 H37A 0.9600
C37 H37B 0.9600
C37 H37C 0.9600
C38 O15 1.436(4)
C38 C39 1.485(6)
C38 H38 0.9800
C39 H39A 0.9600
C39 H39B 0.9600
C39 H39C 0.9600
C40 C41 1.519(8)
C40 H40A 0.9600
C40 H40B 0.9600
C40 H40C 0.9600
C41 O17 1.390(5)
C41 C42 1.501(8)
C41 H41 0.9800
C42 H42A 0.9600
C42 H42B 0.9600
C42 H42C 0.9600
C43 C44A 1.316(15)
C43 H43C 0.9604
C43 H43B 0.9603
C43 H43A 0.9603
C44A C44B 1.006(14)
C44A O18 1.629(14)
C44A H44A 0.9800
C44B O18 1.306(9)
C44B C45 1.559(15)
C44B H44B 0.9800
C45 H45C 0.9600
C45 H45B 0.9600
C45 H45A 0.9600
C46 C47 1.488(6)
C46 H46A 0.9600
C46 H46B 0.9600
C46 H46C 0.9600
C47 O19 1.431(5)
C47 C48 1.494(6)
C47 H47 0.9800
C48 H48A 0.9600
C48 H48B 0.9600
C48 H48C 0.9600
C49 C50 1.507(5)
C49 H49A 0.9600
C49 H49B 0.9600
C49 H49C 0.9600
C50 O20 1.425(4)
C50 C51 1.514(5)
C50 H50 0.9800
C51 H51A 0.9600
C51 H51B 0.9600
C51 H51C 0.9600
C52 C53 1.519(7)
C52 H52A 0.9600
C52 H52B 0.9600
C52 H52C 0.9600
C53 O21 1.437(4)
C53 C54 1.495(7)
C53 H53 0.9800
C54 H54A 0.9600
C54 H54B 0.9600
C54 H54C 0.9600
C55 C56 1.503(7)
C55 H55A 0.9600
C55 H55B 0.9600
C55 H55C 0.9600
C56 O22 1.441(4)
C56 C57 1.508(6)
C56 H56 0.9800
C57 H57A 0.9600
C57 H57B 0.9600
C57 H57C 0.9600
C58 C59 1.517(6)
C58 H58A 0.9600
C58 H58B 0.9600
C58 H58C 0.9600
C59 O24 1.400(4)
C59 C60 1.501(5)
C59 H59 0.9800
C60 H60A 0.9600
C60 H60B 0.9600
C60 H60C 0.9600
C61 C62 1.500(6)
C61 H61A 0.9600
C61 H61B 0.9600
C61 H61C 0.9600
C62 O25 1.406(4)
C62 C63 1.521(6)
C62 H62 0.9800
C63 H63A 0.9600
C63 H63B 0.9600
C63 H63C 0.9600
C64 C65 1.456(7)
C64 H64A 0.9600
C64 H64B 0.9600
C64 H64C 0.9600
C65 O26 1.426(4)
C65 C66 1.467(6)
C65 H65 0.9800
C66 H66A 0.9600
C66 H66B 0.9600
C66 H66C 0.9600
C67 C68 1.512(5)
C67 H67A 0.9600
C67 H67B 0.9600
C67 H67C 0.9600
C68 O27 1.415(4)
C68 C69 1.522(5)
C68 H68 0.9800
C69 H69A 0.9600
C69 H69B 0.9600
C69 H69C 0.9600
C70 C71 1.505(5)
C70 H70A 0.9600
C70 H70B 0.9600
C70 H70C 0.9600
C71 O28 1.436(4)
C71 C72 1.515(5)
C71 H71 0.9800
C72 H72A 0.9600
C72 H72B 0.9600
C72 H72C 0.9600
C73 C74 1.482(7)
C73 H73A 0.9600
C73 H73B 0.9600
C73 H73C 0.9600
C74 C75 1.390(6)
C74 C79 1.402(6)
C75 C76 1.379(6)
C75 H75 0.9300
C76 C77 1.395(7)
C76 H76 0.9300
C77 C78 1.380(7)
C77 H77 0.9300
C78 C79 1.399(7)
C78 H78 0.9300
C79 H79 0.9300
O1 Al1 1.710(3)
O2 Al1 1.715(3)
O3 Al1 1.798(2)
O3 Mg1 2.034(2)
O4 Al1 1.795(2)
O4 Mg1 2.001(2)
O5 Al2 1.772(2)
O5 Mg1 2.055(2)
O6 Al8 1.776(2)
O6 Mg1 2.067(2)
O7 Al2 1.728(2)
O7 Al8 1.735(2)
O7 Mg1 2.123(2)
O8 Al2 1.777(2)
O8 Mg2 2.061(2)
O9 Al3 1.711(3)
O10 Al3 1.706(3)
O11 Al3 1.796(3)
O11 Mg2 2.011(2)
O12 Al3 1.791(2)
O12 Mg2 2.007(2)
O13 Al4 1.782(2)
O13 Mg2 2.057(2)
O14 Al4 1.728(2)
O14 Al2 1.730(2)
O14 Mg2 2.101(2)
O15 Al4 1.765(2)
O15 Mg3 2.068(2)
O16 Al4 1.723(2)
O16 Al6 1.736(2)
O16 Mg3 2.099(2)
O17 Al5 1.704(3)
O18 Al5 1.696(3)
O19 Al5 1.797(3)
O19 Mg3 2.003(2)
O20 Al5 1.789(2)
O20 Mg3 2.001(2)
O21 Al6 1.764(3)
O21 Mg3 2.063(3)
O22 Al6 1.769(3)
O22 Mg4 2.071(3)
O23 Al6 1.724(2)
O23 Al8 1.736(2)
O23 Mg4 2.097(2)
O24 Al7 1.713(3)
O25 Al7 1.713(3)
O26 Al7 1.796(2)
O26 Mg4 2.001(2)
O27 Al7 1.786(2)
O27 Mg4 2.017(2)
O28 Al8 1.770(2)
O28 Mg4 2.082(2)
Al1 Mg1 2.8667(14)
Al2 Mg1 2.8787(14)
Al2 Mg2 2.8849(14)
Al3 Mg2 2.8692(14)
Al4 Mg3 2.8555(14)
Al4 Mg2 2.8604(14)
Al5 Mg3 2.8596(14)
Al6 Mg4 2.8669(14)
Al6 Mg3 2.8737(14)
Al7 Mg4 2.8620(14)
Al8 Mg4 2.8861(14)
Al8 Mg1 2.8874(14)

loop_
_geom_torsion_atom_site_label_1
_geom_torsion_atom_site_label_2
_geom_torsion_atom_site_label_3
_geom_torsion_atom_site_label_4
_geom_torsion
C43 C44A C44B O18 81.7(17)
C43 C44A C44B C45 -37(3)
O18 C44A C44B C45 -118.3(18)
C79 C74 C75 C76 0.0(6)
C73 C74 C75 C76 176.9(4)
C74 C75 C76 C77 -0.1(6)
C75 C76 C77 C78 0.4(7)
C76 C77 C78 C79 -0.6(7)
C75 C74 C79 C78 -0.1(6)
C73 C74 C79 C78 -177.1(4)
C77 C78 C79 C74 0.4(7)
C3 C2 O1 Al1 -121.1(4)
C1 C2 O1 Al1 116.6(4)
C4 C5 O2 Al1 -101.7(5)
C6 C5 O2 Al1 135.2(4)
C9 C8 O3 Al1 -62.8(5)
C7 C8 O3 Al1 171.7(3)
C9 C8 O3 Mg1 152.3(3)
C7 C8 O3 Mg1 26.8(5)
C12 C11 O4 Al1 -49.8(4)
C10 C11 O4 Al1 75.3(4)
C12 C11 O4 Mg1 135.2(3)
C10 C11 O4 Mg1 -99.7(3)
C13 C14 O5 Al2 -90.2(4)
C15 C14 O5 Al2 144.2(3)
C13 C14 O5 Mg1 78.9(4)
C15 C14 O5 Mg1 -46.6(5)
C16 C17 O6 Al8 42.1(6)
C18 C17 O6 Al8 -86.9(5)
C16 C17 O6 Mg1 -140.5(4)
C18 C17 O6 Mg1 90.5(4)
C21 C20 O8 Al2 -49.5(5)
C19 C20 O8 Al2 75.4(4)
C21 C20 O8 Mg2 141.3(3)
C19 C20 O8 Mg2 -93.8(3)
C22 C23 O9 Al3 138.6(5)
C24 C23 O9 Al3 -99.1(6)
C27 C26 O10 Al3 122.8(6)
C25 C26 O10 Al3 -109.4(6)
C28 C29 O11 Al3 67.0(5)
C30 C29 O11 Al3 -167.9(3)
C28 C29 O11 Mg2 -138.1(4)
C30 C29 O11 Mg2 -13.0(6)
C33 C32 O12 Al3 58.7(4)
C31 C32 O12 Al3 -66.2(4)
C33 C32 O12 Mg2 -118.1(3)
C31 C32 O12 Mg2 117.1(3)
C34 C35 O13 Al4 -129.4(3)
C36 C35 O13 Al4 105.7(3)
C34 C35 O13 Mg2 32.0(5)
C36 C35 O13 Mg2 -92.9(4)
C39 C38 O15 Al4 113.3(4)
C37 C38 O15 Al4 -120.6(3)
C39 C38 O15 Mg3 -76.1(5)
C37 C38 O15 Mg3 49.9(5)
C42 C41 O17 Al5 -116.7(5)
C40 C41 O17 Al5 122.7(5)
C45 C44B O18 C44A 138.5(14)
C44A C44B O18 Al5 106.1(11)
C45 C44B O18 Al5 -115.4(8)
C43 C44A O18 C44B -120.9(12)
C44B C44A O18 Al5 -124.0(10)
C43 C44A O18 Al5 115.1(7)
C46 C47 O19 Al5 -42.3(5)
C48 C47 O19 Al5 -166.8(3)
C46 C47 O19 Mg3 154.4(4)
C48 C47 O19 Mg3 29.9(5)
C49 C50 O20 Al5 -58.8(4)
C51 C50 O20 Al5 177.4(2)
C49 C50 O20 Mg3 144.1(3)
C51 C50 O20 Mg3 20.2(4)
C54 C53 O21 Al6 -58.2(5)
C52 C53 O21 Al6 67.2(5)
C54 C53 O21 Mg3 127.2(3)
C52 C53 O21 Mg3 -107.3(4)
C55 C56 O22 Al6 -98.3(3)
C57 C56 O22 Al6 137.4(3)
C55 C56 O22 Mg4 65.9(5)
C57 C56 O22 Mg4 -58.5(5)
C60 C59 O24 Al7 -121.9(4)
C58 C59 O24 Al7 115.7(4)
C61 C62 O25 Al7 -107.0(4)
C63 C62 O25 Al7 129.9(3)
C64 C65 O26 Al7 -175.4(5)
C66 C65 O26 Al7 -51.2(5)
C64 C65 O26 Mg4 29.3(7)
C66 C65 O26 Mg4 153.5(4)
C67 C68 O27 Al7 179.9(3)
C69 C68 O27 Al7 -55.8(4)
C67 C68 O27 Mg4 26.2(4)
C69 C68 O27 Mg4 150.5(3)
C70 C71 O28 Al8 -120.2(3)
C72 C71 O28 Al8 4.6(5)
C70 C71 O28 Mg4 75.2(4)
C72 C71 O28 Mg4 -160.0(2)
C2 O1 Al1 O2 49.2(4)
C2 O1 Al1 O4 -177.6(4)
C2 O1 Al1 O3 -78.7(4)
C2 O1 Al1 Mg1 -131.2(4)
C5 O2 Al1 O1 22.1(4)
C5 O2 Al1 O4 -108.0(4)
C5 O2 Al1 O3 155.3(4)
C5 O2 Al1 Mg1 -157.6(3)
C11 O4 Al1 O1 -55.1(3)
Mg1 O4 Al1 O1 121.25(13)
C11 O4 Al1 O2 77.9(3)
Mg1 O4 Al1 O2 -105.75(14)
C11 O4 Al1 O3 -174.2(3)
Mg1 O4 Al1 O3 2.11(11)
C11 O4 Al1 Mg1 -176.4(3)
C8 O3 Al1 O1 90.9(3)
Mg1 O3 Al1 O1 -113.23(13)
C8 O3 Al1 O2 -41.1(3)
Mg1 O3 Al1 O2 114.79(13)
C8 O3 Al1 O4 -158.0(3)
Mg1 O3 Al1 O4 -2.07(11)
C8 O3 Al1 Mg1 -155.9(3)
Al8 O7 Al2 O14 7.7(3)
Mg1 O7 Al2 O14 120.66(12)
Al8 O7 Al2 O5 -114.8(3)
Mg1 O7 Al2 O5 -1.78(11)
Al8 O7 Al2 O8 122.0(3)
Mg1 O7 Al2 O8 -125.01(12)
Al8 O7 Al2 Mg1 -113.0(3)
Al8 O7 Al2 Mg2 66.4(3)
Mg1 O7 Al2 Mg2 179.33(8)
Al4 O14 Al2 O7 16.4(3)
Mg2 O14 Al2 O7 130.37(11)
Al4 O14 Al2 O5 127.0(2)
Mg2 O14 Al2 O5 -118.96(11)
Al4 O14 Al2 O8 -112.2(3)
Mg2 O14 Al2 O8 1.76(12)
Al4 O14 Al2 Mg1 75.6(3)
Mg2 O14 Al2 Mg1 -170.43(6)
Al4 O14 Al2 Mg2 -114.0(3)
C14 O5 Al2 O7 174.7(3)
Mg1 O5 Al2 O7 1.84(12)
C14 O5 Al2 O14 47.1(3)
Mg1 O5 Al2 O14 -125.80(11)
C14 O5 Al2 O8 -58.7(3)
Mg1 O5 Al2 O8 128.42(12)
C14 O5 Al2 Mg1 172.9(3)
C14 O5 Al2 Mg2 -6.2(3)
Mg1 O5 Al2 Mg2 -179.07(6)
C20 O8 Al2 O7 57.0(3)
Mg2 O8 Al2 O7 -131.36(11)
C20 O8 Al2 O14 -173.4(3)
Mg2 O8 Al2 O14 -1.80(12)
C20 O8 Al2 O5 -53.6(3)
Mg2 O8 Al2 O5 118.02(12)
C20 O8 Al2 Mg1 -1.6(4)
Mg2 O8 Al2 Mg1 170.06(7)
C20 O8 Al2 Mg2 -171.6(4)
C26 O10 Al3 O9 48.0(5)
C26 O10 Al3 O12 -178.5(5)
C26 O10 Al3 O11 -81.8(5)
C26 O10 Al3 Mg2 -130.7(5)
C23 O9 Al3 O10 24.1(5)
C23 O9 Al3 O12 -107.4(5)
C23 O9 Al3 O11 155.2(5)
C23 O9 Al3 Mg2 -157.2(4)
C32 O12 Al3 O10 -67.2(3)
Mg2 O12 Al3 O10 110.28(16)
C32 O12 Al3 O9 66.9(3)
Mg2 O12 Al3 O9 -115.56(16)
C32 O12 Al3 O11 178.7(3)
Mg2 O12 Al3 O11 -3.79(12)
C32 O12 Al3 Mg2 -177.5(3)
C29 O11 Al3 O10 54.4(3)
Mg2 O11 Al3 O10 -107.86(15)
C29 O11 Al3 O9 -78.2(3)
Mg2 O11 Al3 O9 119.56(15)
C29 O11 Al3 O12 166.0(3)
Mg2 O11 Al3 O12 3.78(12)
C29 O11 Al3 Mg2 162.2(3)
Al6 O16 Al4 O14 -6.0(3)
Mg3 O16 Al4 O14 -120.61(11)
Al6 O16 Al4 O15 119.5(3)
Mg3 O16 Al4 O15 4.87(11)
Al6 O16 Al4 O13 -120.7(3)
Mg3 O16 Al4 O13 124.74(12)
Al6 O16 Al4 Mg3 114.6(3)
Al6 O16 Al4 Mg2 -62.9(3)
Mg3 O16 Al4 Mg2 -177.50(8)
Al2 O14 Al4 O16 -18.6(3)
Mg2 O14 Al4 O16 -132.86(11)
Al2 O14 Al4 O15 -130.6(2)
Mg2 O14 Al4 O15 115.09(12)
Al2 O14 Al4 O13 111.1(3)
Mg2 O14 Al4 O13 -3.14(11)
Al2 O14 Al4 Mg3 -75.5(3)
Mg2 O14 Al4 Mg3 170.22(6)
Al2 O14 Al4 Mg2 114.3(3)
C38 O15 Al4 O16 169.0(3)
Mg3 O15 Al4 O16 -4.95(12)
C38 O15 Al4 O14 -64.8(3)
Mg3 O15 Al4 O14 121.25(11)
C38 O15 Al4 O13 41.9(3)
Mg3 O15 Al4 O13 -132.03(11)
C38 O15 Al4 Mg3 174.0(3)
C38 O15 Al4 Mg2 -9.1(3)
Mg3 O15 Al4 Mg2 176.95(6)
C35 O13 Al4 O16 -61.4(3)
Mg2 O13 Al4 O16 130.92(11)
C35 O13 Al4 O14 170.9(3)
Mg2 O13 Al4 O14 3.21(12)
C35 O13 Al4 O15 48.1(3)
Mg2 O13 Al4 O15 -119.53(11)
C35 O13 Al4 Mg3 -2.0(3)
Mg2 O13 Al4 Mg3 -169.64(7)
C35 O13 Al4 Mg2 167.7(3)
C44B O18 Al5 O17 -150.6(9)
C44A O18 Al5 O17 -88.8(7)
C44B O18 Al5 O20 81.5(9)
C44A O18 Al5 O20 143.4(7)
C44B O18 Al5 O19 -17.8(10)
C44A O18 Al5 O19 44.0(7)
C44B O18 Al5 Mg3 31.7(10)
C44A O18 Al5 Mg3 93.6(7)
C41 O17 Al5 O18 -12.7(5)
C41 O17 Al5 O20 117.8(4)
C41 O17 Al5 O19 -146.0(4)
C41 O17 Al5 Mg3 165.1(4)
C50 O20 Al5 O18 79.1(3)
Mg3 O20 Al5 O18 -117.51(16)
C50 O20 Al5 O17 -51.4(3)
Mg3 O20 Al5 O17 112.02(14)
C50 O20 Al5 O19 -165.1(3)
Mg3 O20 Al5 O19 -1.74(12)
C50 O20 Al5 Mg3 -163.4(3)
C47 O19 Al5 O18 -49.9(3)
Mg3 O19 Al5 O18 118.00(14)
C47 O19 Al5 O17 83.7(3)
Mg3 O19 Al5 O17 -108.47(15)
C47 O19 Al5 O20 -166.1(3)
Mg3 O19 Al5 O20 1.74(12)
C47 O19 Al5 Mg3 -167.9(4)
Al8 O23 Al6 O16 -5.6(4)
Mg4 O23 Al6 O16 115.55(12)
Al8 O23 Al6 O21 108.0(3)
Mg4 O23 Al6 O21 -130.95(12)
Al8 O23 Al6 O22 -128.9(3)
Mg4 O23 Al6 O22 -7.83(12)
Al8 O23 Al6 Mg4 -121.1(4)
Al8 O23 Al6 Mg3 49.9(4)
Mg4 O23 Al6 Mg3 171.03(7)
Al4 O16 Al6 O23 14.4(3)
Mg3 O16 Al6 O23 128.91(11)
Al4 O16 Al6 O21 -115.3(3)
Mg3 O16 Al6 O21 -0.83(12)
Al4 O16 Al6 O22 123.7(3)
Mg3 O16 Al6 O22 -121.84(12)
Al4 O16 Al6 Mg4 69.6(3)
Mg3 O16 Al6 Mg4 -175.89(6)
Al4 O16 Al6 Mg3 -114.5(3)
C53 O21 Al6 O23 59.0(4)
Mg3 O21 Al6 O23 -125.34(12)
C53 O21 Al6 O16 -174.8(4)
Mg3 O21 Al6 O16 0.85(12)
C53 O21 Al6 O22 -52.3(4)
Mg3 O21 Al6 O22 123.36(12)
C53 O21 Al6 Mg4 -1.0(5)
Mg3 O21 Al6 Mg4 174.61(8)
C53 O21 Al6 Mg3 -175.6(4)
C56 O22 Al6 O23 177.6(3)
Mg4 O22 Al6 O23 7.92(12)
C56 O22 Al6 O16 53.8(3)
Mg4 O22 Al6 O16 -115.89(12)
C56 O22 Al6 O21 -53.8(3)
Mg4 O22 Al6 O21 136.55(12)
C56 O22 Al6 Mg4 169.7(3)
C56 O22 Al6 Mg3 -1.4(3)
Mg4 O22 Al6 Mg3 -171.04(6)
C62 O25 Al7 O24 29.9(4)
C62 O25 Al7 O27 164.9(3)
C62 O25 Al7 O26 -97.9(3)
C62 O25 Al7 Mg4 -148.4(3)
C59 O24 Al7 O25 42.4(4)
C59 O24 Al7 O27 -88.3(4)
C59 O24 Al7 O26 175.1(3)
C59 O24 Al7 Mg4 -139.3(3)
C68 O27 Al7 O25 -42.0(3)
Mg4 O27 Al7 O25 118.92(12)
C68 O27 Al7 O24 92.9(3)
Mg4 O27 Al7 O24 -106.22(13)
C68 O27 Al7 O26 -159.7(2)
Mg4 O27 Al7 O26 1.24(11)
C68 O27 Al7 Mg4 -160.9(3)
C65 O26 Al7 O25 87.7(3)
Mg4 O26 Al7 O25 -110.32(13)
C65 O26 Al7 O24 -45.1(3)
Mg4 O26 Al7 O24 116.82(13)
C65 O26 Al7 O27 -163.2(3)
Mg4 O26 Al7 O27 -1.25(11)
C65 O26 Al7 Mg4 -162.0(3)
Al2 O7 Al8 O23 -11.1(3)
Mg1 O7 Al8 O23 -124.04(11)
Al2 O7 Al8 O28 -120.4(3)
Mg1 O7 Al8 O28 126.67(11)
Al2 O7 Al8 O6 114.4(3)
Mg1 O7 Al8 O6 1.45(12)
Al2 O7 Al8 Mg4 -65.5(3)
Mg1 O7 Al8 Mg4 -178.41(6)
Al2 O7 Al8 Mg1 112.9(3)
Al6 O23 Al8 O7 3.0(4)
Mg4 O23 Al8 O7 -117.97(11)
Al6 O23 Al8 O28 127.7(3)
Mg4 O23 Al8 O28 6.71(12)
Al6 O23 Al8 O6 -107.4(3)
Mg4 O23 Al8 O6 131.58(11)
Al6 O23 Al8 Mg4 121.0(4)
Al6 O23 Al8 Mg1 -52.6(4)
Mg4 O23 Al8 Mg1 -173.59(6)
C71 O28 Al8 O7 -51.3(3)
Mg4 O28 Al8 O7 116.56(12)
C71 O28 Al8 O23 -174.6(3)
Mg4 O28 Al8 O23 -6.75(12)
C71 O28 Al8 O6 59.9(3)
Mg4 O28 Al8 O6 -132.28(12)
C71 O28 Al8 Mg4 -167.9(4)
C71 O28 Al8 Mg1 5.7(4)
Mg4 O28 Al8 Mg1 173.57(7)
C17 O6 Al8 O7 176.4(3)
Mg1 O6 Al8 O7 -1.49(12)
C17 O6 Al8 O23 -59.7(4)
Mg1 O6 Al8 O23 122.42(12)
C17 O6 Al8 O28 50.8(4)
Mg1 O6 Al8 O28 -127.12(12)
C17 O6 Al8 Mg4 -3.8(4)
Mg1 O6 Al8 Mg4 178.34(7)
C17 O6 Al8 Mg1 177.9(4)
C11 O4 Mg1 O3 174.1(3)
Al1 O4 Mg1 O3 -1.92(10)
C11 O4 Mg1 O5 74.3(3)
Al1 O4 Mg1 O5 -101.72(12)
C11 O4 Mg1 O6 -90.5(3)
Al1 O4 Mg1 O6 93.47(12)
C11 O4 Mg1 O7 -8.7(3)
Al1 O4 Mg1 O7 175.23(10)
C11 O4 Mg1 Al1 176.0(3)
C11 O4 Mg1 Al2 34.4(3)
Al1 O4 Mg1 Al2 -141.59(8)
C11 O4 Mg1 Al8 -51.6(3)
Al1 O4 Mg1 Al8 132.34(8)
C8 O3 Mg1 O4 152.5(3)
Al1 O3 Mg1 O4 1.91(10)
C8 O3 Mg1 O5 -99.5(3)
Al1 O3 Mg1 O5 109.84(11)
C8 O3 Mg1 O6 46.3(3)
Al1 O3 Mg1 O6 -104.34(12)
C8 O3 Mg1 O7 -19.1(6)
Al1 O3 Mg1 O7 -169.7(3)
C8 O3 Mg1 Al1 150.6(4)
C8 O3 Mg1 Al2 -82.0(4)
Al1 O3 Mg1 Al2 127.35(10)
C8 O3 Mg1 Al8 31.5(4)
Al1 O3 Mg1 Al8 -119.15(10)
C14 O5 Mg1 O4 70.8(3)
Al2 O5 Mg1 O4 -118.42(11)
C14 O5 Mg1 O3 -10.0(3)
Al2 O5 Mg1 O3 160.86(11)
C14 O5 Mg1 O6 -131.7(3)
Al2 O5 Mg1 O6 39.1(2)
C14 O5 Mg1 O7 -172.4(3)
Al2 O5 Mg1 O7 -1.56(10)
C14 O5 Mg1 Al1 29.5(4)
Al2 O5 Mg1 Al1 -159.65(8)
C14 O5 Mg1 Al2 -170.8(4)
C14 O5 Mg1 Al8 -155.6(3)
Al2 O5 Mg1 Al8 15.20(12)
C17 O6 Mg1 O4 -59.7(3)
Al8 O6 Mg1 O4 118.47(12)
C17 O6 Mg1 O3 19.3(3)
Al8 O6 Mg1 O3 -162.57(11)
C17 O6 Mg1 O5 142.5(3)
Al8 O6 Mg1 O5 -39.4(2)
C17 O6 Mg1 O7 -176.9(3)
Al8 O6 Mg1 O7 1.26(10)
C17 O6 Mg1 Al1 -19.6(3)
Al8 O6 Mg1 Al1 158.55(9)
C17 O6 Mg1 Al2 166.2(3)
Al8 O6 Mg1 Al2 -15.65(12)
C17 O6 Mg1 Al8 -178.1(4)
Al2 O7 Mg1 O4 106.11(12)
Al8 O7 Mg1 O4 -102.98(12)
Al2 O7 Mg1 O3 -83.4(4)
Al8 O7 Mg1 O3 67.6(4)
Al2 O7 Mg1 O5 1.59(10)
Al8 O7 Mg1 O5 152.50(12)
Al2 O7 Mg1 O6 -152.20(12)
Al8 O7 Mg1 O6 -1.29(10)
Al2 O7 Mg1 Al1 114.08(19)
Al8 O7 Mg1 Al1 -95.0(2)
Al8 O7 Mg1 Al2 150.91(16)
Al2 O7 Mg1 Al8 -150.91(16)
O1 Al1 Mg1 O4 -81.21(16)
O2 Al1 Mg1 O4 98.44(17)
O3 Al1 Mg1 O4 -177.00(16)
O1 Al1 Mg1 O3 95.79(16)
O2 Al1 Mg1 O3 -84.56(16)
O4 Al1 Mg1 O3 177.00(16)
O1 Al1 Mg1 O5 12.79(16)
O2 Al1 Mg1 O5 -167.56(14)
O4 Al1 Mg1 O5 94.00(14)
O3 Al1 Mg1 O5 -83.00(14)
O1 Al1 Mg1 O6 -179.81(14)
O2 Al1 Mg1 O6 -0.16(15)
O4 Al1 Mg1 O6 -98.60(14)
O3 Al1 Mg1 O6 84.40(14)
O1 Al1 Mg1 O7 -92.4(2)
O2 Al1 Mg1 O7 87.3(2)
O4 Al1 Mg1 O7 -11.2(2)
O3 Al1 Mg1 O7 171.8(2)
O1 Al1 Mg1 Al2 -9.94(16)
O2 Al1 Mg1 Al2 169.71(13)
O4 Al1 Mg1 Al2 71.26(14)
O3 Al1 Mg1 Al2 -105.73(14)
O1 Al1 Mg1 Al8 -159.57(12)
O2 Al1 Mg1 Al8 20.08(15)
O4 Al1 Mg1 Al8 -78.36(13)
O3 Al1 Mg1 Al8 104.64(13)
O7 Al2 Mg1 O4 -97.33(14)
O14 Al2 Mg1 O4 165.02(13)
O5 Al2 Mg1 O4 80.16(14)
O8 Al2 Mg1 O4 -3.85(17)
O7 Al2 Mg1 O3 153.89(16)
O14 Al2 Mg1 O3 56.25(17)
O5 Al2 Mg1 O3 -28.61(16)
O8 Al2 Mg1 O3 -112.63(17)
O7 Al2 Mg1 O5 -177.49(16)
O14 Al2 Mg1 O5 84.86(16)
O8 Al2 Mg1 O5 -84.01(17)
O7 Al2 Mg1 O6 27.98(13)
O14 Al2 Mg1 O6 -69.67(14)
O5 Al2 Mg1 O6 -154.53(14)
O8 Al2 Mg1 O6 121.46(15)
O14 Al2 Mg1 O7 -97.65(15)
O5 Al2 Mg1 O7 177.49(16)
O8 Al2 Mg1 O7 93.48(17)
O7 Al2 Mg1 Al1 -141.83(14)
O14 Al2 Mg1 Al1 120.52(13)
O5 Al2 Mg1 Al1 35.66(14)
O8 Al2 Mg1 Al1 -48.35(17)
O7 Al2 Mg1 Al8 17.93(10)
O14 Al2 Mg1 Al8 -79.72(12)
O5 Al2 Mg1 Al8 -164.58(12)
O8 Al2 Mg1 Al8 111.41(13)
O7 Al8 Mg1 O4 99.68(14)
O23 Al8 Mg1 O4 -170.20(14)
O28 Al8 Mg1 O4 9.37(17)
O6 Al8 Mg1 O4 -78.28(15)
O7 Al8 Mg1 O3 -157.60(15)
O23 Al8 Mg1 O3 -67.48(16)
O28 Al8 Mg1 O3 112.09(17)
O6 Al8 Mg1 O3 24.44(16)
O7 Al8 Mg1 O5 -27.69(13)
O23 Al8 Mg1 O5 62.43(15)
O28 Al8 Mg1 O5 -118.01(15)
O6 Al8 Mg1 O5 154.34(15)
O7 Al8 Mg1 O6 177.96(16)
O23 Al8 Mg1 O6 -91.91(17)
O28 Al8 Mg1 O6 87.65(18)
O23 Al8 Mg1 O7 90.12(16)
O28 Al8 Mg1 O7 -90.31(17)
O6 Al8 Mg1 O7 -177.96(16)
O7 Al8 Mg1 Al1 144.95(13)
O23 Al8 Mg1 Al1 -124.93(13)
O28 Al8 Mg1 Al1 54.64(16)
O6 Al8 Mg1 Al1 -33.02(13)
O7 Al8 Mg1 Al2 -17.92(10)
O23 Al8 Mg1 Al2 72.20(12)
O28 Al8 Mg1 Al2 -108.23(14)
O6 Al8 Mg1 Al2 164.12(12)
C32 O12 Mg2 O11 -179.0(3)
Al3 O12 Mg2 O11 3.48(11)
C32 O12 Mg2 O13 -78.4(3)
Al3 O12 Mg2 O13 104.15(12)
C32 O12 Mg2 O8 84.2(3)
Al3 O12 Mg2 O8 -93.25(12)
C32 O12 Mg2 O14 4.2(3)
Al3 O12 Mg2 O14 -173.34(10)
C32 O12 Mg2 Al4 -36.2(3)
Al3 O12 Mg2 Al4 146.32(8)
C32 O12 Mg2 Al3 177.5(3)
C32 O12 Mg2 Al2 44.0(3)
Al3 O12 Mg2 Al2 -133.52(8)
C29 O11 Mg2 O12 -162.8(4)
Al3 O11 Mg2 O12 -3.46(11)
C29 O11 Mg2 O13 86.7(4)
Al3 O11 Mg2 O13 -113.91(12)
C29 O11 Mg2 O8 -55.6(4)
Al3 O11 Mg2 O8 103.76(12)
C29 O11 Mg2 Al4 80.0(4)
Al3 O11 Mg2 Al4 -120.58(12)
C29 O11 Mg2 Al3 -159.4(4)
C29 O11 Mg2 Al2 -50.2(4)
Al3 O11 Mg2 Al2 109.15(12)
C35 O13 Mg2 O12 -59.4(4)
Al4 O13 Mg2 O12 105.20(12)
C35 O13 Mg2 O11 21.9(4)
Al4 O13 Mg2 O11 -173.49(11)
C35 O13 Mg2 O8 144.1(3)
Al4 O13 Mg2 O8 -51.33(18)
C35 O13 Mg2 O14 -167.3(4)
Al4 O13 Mg2 O14 -2.73(10)
C35 O13 Mg2 Al4 -164.6(4)
C35 O13 Mg2 Al3 -17.4(4)
Al4 O13 Mg2 Al3 147.22(8)
C35 O13 Mg2 Al2 173.5(3)
Al4 O13 Mg2 Al2 -21.92(12)
C20 O8 Mg2 O12 65.3(3)
Al2 O8 Mg2 O12 -106.71(12)
C20 O8 Mg2 O11 -13.9(3)
Al2 O8 Mg2 O11 174.10(11)
C20 O8 Mg2 O13 -137.6(3)
Al2 O8 Mg2 O13 50.44(19)
C20 O8 Mg2 O14 173.5(3)
Al2 O8 Mg2 O14 1.54(10)
C20 O8 Mg2 Al4 -167.8(3)
Al2 O8 Mg2 Al4 20.20(12)
C20 O8 Mg2 Al3 25.1(3)
Al2 O8 Mg2 Al3 -146.87(9)
C20 O8 Mg2 Al2 172.0(3)
Al4 O14 Mg2 O12 -106.24(12)
Al2 O14 Mg2 O12 102.97(12)
Al4 O14 Mg2 O13 2.81(10)
Al2 O14 Mg2 O13 -147.98(12)
Al4 O14 Mg2 O8 149.22(12)
Al2 O14 Mg2 O8 -1.58(10)
Al2 O14 Mg2 Al4 -150.79(16)
Al4 O14 Mg2 Al3 -114.41(14)
Al2 O14 Mg2 Al3 94.79(16)
Al4 O14 Mg2 Al2 150.79(16)
O16 Al4 Mg2 O12 177.18(15)
O14 Al4 Mg2 O12 91.10(13)
O15 Al4 Mg2 O12 -5.79(15)
O13 Al4 Mg2 O12 -93.28(14)
O16 Al4 Mg2 O11 -79.09(19)
O14 Al4 Mg2 O11 -165.17(18)
O15 Al4 Mg2 O11 97.94(18)
O13 Al4 Mg2 O11 10.44(18)
O16 Al4 Mg2 O13 -89.53(18)
O14 Al4 Mg2 O13 -175.61(16)
O15 Al4 Mg2 O13 87.50(16)
O16 Al4 Mg2 O8 55.24(16)
O14 Al4 Mg2 O8 -30.84(13)
O15 Al4 Mg2 O8 -127.73(13)
O13 Al4 Mg2 O8 144.77(14)
O16 Al4 Mg2 O14 86.08(17)
O15 Al4 Mg2 O14 -96.89(15)
O13 Al4 Mg2 O14 175.61(16)
O16 Al4 Mg2 Al3 -146.48(14)
O14 Al4 Mg2 Al3 127.44(13)
O15 Al4 Mg2 Al3 30.56(15)
O13 Al4 Mg2 Al3 -56.94(14)
O16 Al4 Mg2 Al2 68.16(14)
O14 Al4 Mg2 Al2 -17.92(10)
O15 Al4 Mg2 Al2 -114.81(11)
O13 Al4 Mg2 Al2 157.69(12)
O10 Al3 Mg2 O12 -90.76(18)
O9 Al3 Mg2 O12 90.6(2)
O11 Al3 Mg2 O12 174.55(17)
O10 Al3 Mg2 O11 94.69(18)
O9 Al3 Mg2 O11 -83.91(19)
O12 Al3 Mg2 O11 -174.55(17)
O10 Al3 Mg2 O13 175.20(16)
O9 Al3 Mg2 O13 -3.41(19)
O12 Al3 Mg2 O13 -94.04(14)
O11 Al3 Mg2 O13 80.50(14)
O10 Al3 Mg2 O8 8.84(17)
O9 Al3 Mg2 O8 -169.77(17)
O12 Al3 Mg2 O8 99.59(14)
O11 Al3 Mg2 O8 -85.86(14)
O10 Al3 Mg2 O14 -78.4(2)
O9 Al3 Mg2 O14 102.9(2)
O12 Al3 Mg2 O14 12.32(18)
O11 Al3 Mg2 O14 -173.14(19)
O10 Al3 Mg2 Al4 -149.37(15)
O9 Al3 Mg2 Al4 32.02(19)
O12 Al3 Mg2 Al4 -58.61(14)
O11 Al3 Mg2 Al4 115.94(14)
O10 Al3 Mg2 Al2 -19.88(16)
O9 Al3 Mg2 Al2 161.51(16)
O12 Al3 Mg2 Al2 70.88(13)
O11 Al3 Mg2 Al2 -114.58(13)
O7 Al2 Mg2 O12 175.91(15)
O14 Al2 Mg2 O12 -93.49(13)
O5 Al2 Mg2 O12 -2.68(15)
O8 Al2 Mg2 O12 88.99(14)
O7 Al2 Mg2 O11 78.24(18)
O14 Al2 Mg2 O11 168.84(17)
O5 Al2 Mg2 O11 -100.36(16)
O8 Al2 Mg2 O11 -8.68(16)
O7 Al2 Mg2 O13 -58.32(16)
O14 Al2 Mg2 O13 32.28(13)
O5 Al2 Mg2 O13 123.09(14)
O8 Al2 Mg2 O13 -145.24(14)
O7 Al2 Mg2 O8 86.92(18)
O14 Al2 Mg2 O8 177.51(16)
O5 Al2 Mg2 O8 -91.68(16)
O7 Al2 Mg2 O14 -90.60(16)
O5 Al2 Mg2 O14 90.81(15)
O8 Al2 Mg2 O14 -177.51(16)
O7 Al2 Mg2 Al4 -72.51(13)
O14 Al2 Mg2 Al4 18.09(10)
O5 Al2 Mg2 Al4 108.90(12)
O8 Al2 Mg2 Al4 -159.42(12)
O7 Al2 Mg2 Al3 135.73(13)
O14 Al2 Mg2 Al3 -133.67(12)
O5 Al2 Mg2 Al3 -42.86(14)
O8 Al2 Mg2 Al3 48.82(13)
C50 O20 Mg3 O19 163.3(3)
Al5 O20 Mg3 O19 1.60(11)
C50 O20 Mg3 O21 -88.8(3)
Al5 O20 Mg3 O21 109.50(12)
C50 O20 Mg3 O15 58.4(3)
Al5 O20 Mg3 O15 -103.24(12)
C50 O20 Mg3 O16 -25.5(4)
Al5 O20 Mg3 O16 172.9(2)
C50 O20 Mg3 Al4 33.4(3)
Al5 O20 Mg3 Al4 -128.27(10)
C50 O20 Mg3 Al5 161.7(3)
C50 O20 Mg3 Al6 -71.1(3)
Al5 O20 Mg3 Al6 127.23(9)
C47 O19 Mg3 O20 165.2(3)
Al5 O19 Mg3 O20 -1.59(11)
C47 O19 Mg3 O21 73.7(3)
Al5 O19 Mg3 O21 -93.09(13)
C47 O19 Mg3 O15 -93.9(3)
Al5 O19 Mg3 O15 99.34(12)
C47 O19 Mg3 O16 -10.4(4)
Al5 O19 Mg3 O16 -177.21(10)
C47 O19 Mg3 Al4 -56.9(4)
Al5 O19 Mg3 Al4 136.33(9)
C47 O19 Mg3 Al5 166.8(4)
C47 O19 Mg3 Al6 35.7(4)
Al5 O19 Mg3 Al6 -131.11(9)
C53 O21 Mg3 O20 -26.5(3)
Al6 O21 Mg3 O20 157.32(12)
C53 O21 Mg3 O19 51.4(3)
Al6 O21 Mg3 O19 -124.73(12)
C53 O21 Mg3 O15 -148.1(3)
Al6 O21 Mg3 O15 35.8(2)
C53 O21 Mg3 O16 175.4(3)
Al6 O21 Mg3 O16 -0.73(11)
C53 O21 Mg3 Al4 -168.2(3)
Al6 O21 Mg3 Al4 15.65(13)
C53 O21 Mg3 Al5 11.0(3)
Al6 O21 Mg3 Al5 -165.16(9)
C53 O21 Mg3 Al6 176.1(4)
C38 O15 Mg3 O20 36.7(4)
Al4 O15 Mg3 O20 -151.25(11)
C38 O15 Mg3 O19 -43.7(4)
Al4 O15 Mg3 O19 128.41(11)
C38 O15 Mg3 O21 155.7(4)
Al4 O15 Mg3 O21 -32.3(2)
C38 O15 Mg3 O16 -167.9(4)
Al4 O15 Mg3 O16 4.20(10)
C38 O15 Mg3 Al4 -172.1(4)
C38 O15 Mg3 Al5 -3.0(4)
Al4 O15 Mg3 Al5 169.03(8)
C38 O15 Mg3 Al6 177.8(4)
Al4 O15 Mg3 Al6 -10.16(12)
Al4 O16 Mg3 O20 85.9(3)
Al6 O16 Mg3 O20 -66.7(3)
Al4 O16 Mg3 O19 -104.69(13)
Al6 O16 Mg3 O19 102.66(14)
Al4 O16 Mg3 O21 153.38(13)
Al6 O16 Mg3 O21 0.74(11)
Al4 O16 Mg3 O15 -4.31(10)
Al6 O16 Mg3 O15 -156.95(12)
Al6 O16 Mg3 Al4 -152.65(16)
Al4 O16 Mg3 Al5 -111.4(3)
Al6 O16 Mg3 Al5 95.9(3)
Al4 O16 Mg3 Al6 152.65(16)
O16 Al4 Mg3 O20 -144.90(16)
O14 Al4 Mg3 O20 -50.42(17)
O15 Al4 Mg3 O20 41.87(16)
O13 Al4 Mg3 O20 120.05(17)
O16 Al4 Mg3 O19 104.09(15)
O14 Al4 Mg3 O19 -161.43(14)
O15 Al4 Mg3 O19 -69.15(15)
O13 Al4 Mg3 O19 9.03(18)
O16 Al4 Mg3 O21 -26.91(13)
O14 Al4 Mg3 O21 67.57(15)
O15 Al4 Mg3 O21 159.85(15)
O13 Al4 Mg3 O21 -121.97(16)
O16 Al4 Mg3 O15 173.24(16)
O14 Al4 Mg3 O15 -92.28(16)
O13 Al4 Mg3 O15 78.18(17)
O14 Al4 Mg3 O16 94.48(16)
O15 Al4 Mg3 O16 -173.24(16)
O13 Al4 Mg3 O16 -95.06(17)
O16 Al4 Mg3 Al5 154.47(14)
O14 Al4 Mg3 Al5 -111.05(13)
O15 Al4 Mg3 Al5 -18.76(14)
O13 Al4 Mg3 Al5 59.42(17)
O16 Al4 Mg3 Al6 -16.93(10)
O14 Al4 Mg3 Al6 77.56(12)
O15 Al4 Mg3 Al6 169.84(12)
O13 Al4 Mg3 Al6 -111.98(14)
O18 Al5 Mg3 O20 89.14(18)
O17 Al5 Mg3 O20 -88.39(18)
O19 Al5 Mg3 O20 177.50(17)
O18 Al5 Mg3 O19 -88.36(19)
O17 Al5 Mg3 O19 94.11(18)
O20 Al5 Mg3 O19 -177.50(17)
O18 Al5 Mg3 O21 11.21(17)
O17 Al5 Mg3 O21 -166.32(16)
O20 Al5 Mg3 O21 -77.93(14)
O19 Al5 Mg3 O21 99.57(15)
O18 Al5 Mg3 O15 177.74(16)
O17 Al5 Mg3 O15 0.21(17)
O20 Al5 Mg3 O15 88.61(14)
O19 Al5 Mg3 O15 -93.90(15)
O18 Al5 Mg3 O16 -79.7(3)
O17 Al5 Mg3 O16 102.8(3)
O20 Al5 Mg3 O16 -168.8(3)
O19 Al5 Mg3 O16 8.7(3)
O18 Al5 Mg3 Al4 -170.17(15)
O17 Al5 Mg3 Al4 12.30(18)
O20 Al5 Mg3 Al4 100.70(14)
O19 Al5 Mg3 Al4 -81.81(15)
O18 Al5 Mg3 Al6 -3.49(18)
O17 Al5 Mg3 Al6 178.98(14)
O20 Al5 Mg3 Al6 -92.63(14)
O19 Al5 Mg3 Al6 84.87(14)
O23 Al6 Mg3 O20 64.25(17)
O16 Al6 Mg3 O20 151.33(15)
O21 Al6 Mg3 O20 -29.83(16)
O22 Al6 Mg3 O20 -117.27(16)
O23 Al6 Mg3 O19 167.42(15)
O16 Al6 Mg3 O19 -105.50(15)
O21 Al6 Mg3 O19 73.33(16)
O22 Al6 Mg3 O19 -14.10(17)
O23 Al6 Mg3 O21 94.09(18)
O16 Al6 Mg3 O21 -178.84(17)
O22 Al6 Mg3 O21 -87.43(18)
O23 Al6 Mg3 O15 -63.59(16)
O16 Al6 Mg3 O15 23.49(12)
O21 Al6 Mg3 O15 -157.67(16)
O22 Al6 Mg3 O15 114.89(15)
O23 Al6 Mg3 O16 -87.08(16)
O21 Al6 Mg3 O16 178.84(17)
O22 Al6 Mg3 O16 91.40(16)
O23 Al6 Mg3 Al4 -70.16(13)
O16 Al6 Mg3 Al4 16.91(10)
O21 Al6 Mg3 Al4 -164.25(13)
O22 Al6 Mg3 Al4 108.32(13)
O23 Al6 Mg3 Al5 117.64(14)
O16 Al6 Mg3 Al5 -155.28(13)
O21 Al6 Mg3 Al5 23.56(14)
O22 Al6 Mg3 Al5 -63.87(16)
C65 O26 Mg4 O27 161.3(3)
Al7 O26 Mg4 O27 1.14(10)
C65 O26 Mg4 O22 61.4(3)
Al7 O26 Mg4 O22 -98.77(12)
C65 O26 Mg4 O28 -104.8(3)
Al7 O26 Mg4 O28 95.02(12)
C65 O26 Mg4 O23 -21.0(4)
Al7 O26 Mg4 O23 178.81(12)
C65 O26 Mg4 Al7 160.2(3)
C65 O26 Mg4 Al6 32.4(3)
Al7 O26 Mg4 Al6 -127.83(10)
C65 O26 Mg4 Al8 -74.8(3)
Al7 O26 Mg4 Al8 125.06(9)
C68 O27 Mg4 O26 157.7(3)
Al7 O27 Mg4 O26 -1.15(10)
C68 O27 Mg4 O22 -100.1(3)
Al7 O27 Mg4 O22 101.03(11)
C68 O27 Mg4 O28 52.8(3)
Al7 O27 Mg4 O28 -106.01(11)
C68 O27 Mg4 O23 -19.7(4)
Al7 O27 Mg4 O23 -178.57(14)
C68 O27 Mg4 Al7 158.9(3)
C68 O27 Mg4 Al6 -67.8(3)
Al7 O27 Mg4 Al6 133.35(8)
C68 O27 Mg4 Al8 23.8(3)
Al7 O27 Mg4 Al8 -135.06(8)
C56 O22 Mg4 O26 48.6(4)
Al6 O22 Mg4 O26 -144.66(11)
C56 O22 Mg4 O27 -30.7(4)
Al6 O22 Mg4 O27 136.05(11)
C56 O22 Mg4 O28 -155.9(3)
Al6 O22 Mg4 O28 10.8(3)
C56 O22 Mg4 O23 -173.5(4)
Al6 O22 Mg4 O23 -6.76(10)
C56 O22 Mg4 Al7 8.7(4)
Al6 O22 Mg4 Al7 175.42(9)
C56 O22 Mg4 Al6 -166.8(4)
C56 O22 Mg4 Al8 -163.5(3)
Al6 O22 Mg4 Al8 3.24(13)
C71 O28 Mg4 O26 -47.5(3)
Al8 O28 Mg4 O26 143.49(11)
C71 O28 Mg4 O27 30.7(3)
Al8 O28 Mg4 O27 -138.35(11)
C71 O28 Mg4 O22 157.2(3)
Al8 O28 Mg4 O22 -11.8(3)
C71 O28 Mg4 O23 174.8(3)
Al8 O28 Mg4 O23 5.81(10)
C71 O28 Mg4 Al7 -7.5(3)
Al8 O28 Mg4 Al7 -176.48(8)
C71 O28 Mg4 Al6 164.2(3)
Al8 O28 Mg4 Al6 -4.80(12)
C71 O28 Mg4 Al8 169.0(3)
Al6 O23 Mg4 O26 100.90(16)
Al8 O23 Mg4 O26 -101.98(16)
Al6 O23 Mg4 O27 -82.95(19)
Al8 O23 Mg4 O27 74.17(19)
Al6 O23 Mg4 O22 6.95(11)
Al8 O23 Mg4 O22 164.06(13)
Al6 O23 Mg4 O28 -163.05(13)
Al8 O23 Mg4 O28 -5.93(10)
Al8 O23 Mg4 Al6 157.12(16)
Al6 O23 Mg4 Al8 -157.12(16)
O25 Al7 Mg4 O26 96.11(16)
O24 Al7 Mg4 O26 -82.18(16)
O27 Al7 Mg4 O26 178.21(16)
O25 Al7 Mg4 O27 -82.09(15)
O24 Al7 Mg4 O27 99.61(15)
O26 Al7 Mg4 O27 -178.21(16)
O25 Al7 Mg4 O22 -171.46(14)
O24 Al7 Mg4 O22 10.24(14)
O27 Al7 Mg4 O22 -89.37(13)
O26 Al7 Mg4 O22 92.42(14)
O25 Al7 Mg4 O28 -0.23(15)
O24 Al7 Mg4 O28 -178.53(13)
O27 Al7 Mg4 O28 81.86(13)
O26 Al7 Mg4 O28 -96.34(14)
O25 Al7 Mg4 Al6 -166.63(12)
O24 Al7 Mg4 Al6 15.07(15)
O27 Al7 Mg4 Al6 -84.54(13)
O26 Al7 Mg4 Al6 97.26(14)
O25 Al7 Mg4 Al8 -3.79(15)
O24 Al7 Mg4 Al8 177.91(12)
O27 Al7 Mg4 Al8 78.30(13)
O26 Al7 Mg4 Al8 -99.91(13)
O23 Al6 Mg4 O26 -119.05(15)
O16 Al6 Mg4 O26 144.84(14)
O21 Al6 Mg4 O26 -27.3(2)
O22 Al6 Mg4 O26 50.02(16)
O23 Al6 Mg4 O27 132.72(14)
O16 Al6 Mg4 O27 36.62(15)
O21 Al6 Mg4 O27 -135.56(18)
O22 Al6 Mg4 O27 -58.21(15)
O23 Al6 Mg4 O22 -169.07(17)
O16 Al6 Mg4 O22 94.83(16)
O21 Al6 Mg4 O22 -77.4(2)
O23 Al6 Mg4 O28 17.23(13)
O16 Al6 Mg4 O28 -78.87(13)
O21 Al6 Mg4 O28 108.94(18)
O22 Al6 Mg4 O28 -173.70(15)
O16 Al6 Mg4 O23 -96.10(15)
O21 Al6 Mg4 O23 91.71(19)
O22 Al6 Mg4 O23 169.07(17)
O23 Al6 Mg4 Al7 -176.63(14)
O16 Al6 Mg4 Al7 87.27(13)
O21 Al6 Mg4 Al7 -84.91(18)
O22 Al6 Mg4 Al7 -7.56(14)
O23 Al6 Mg4 Al8 14.15(10)
O16 Al6 Mg4 Al8 -81.95(11)
O21 Al6 Mg4 Al8 105.86(16)
O22 Al6 Mg4 Al8 -176.78(13)
O7 Al8 Mg4 O26 -148.07(14)
O23 Al8 Mg4 O26 118.45(16)
O28 Al8 Mg4 O26 -52.17(16)
O6 Al8 Mg4 O26 32.15(19)
O7 Al8 Mg4 O27 -43.65(14)
O23 Al8 Mg4 O27 -137.13(14)
O28 Al8 Mg4 O27 52.25(14)
O6 Al8 Mg4 O27 136.57(16)
O7 Al8 Mg4 O22 77.22(14)
O23 Al8 Mg4 O22 -16.26(13)
O28 Al8 Mg4 O22 173.12(15)
O6 Al8 Mg4 O22 -102.56(17)
O7 Al8 Mg4 O28 -95.90(16)
O23 Al8 Mg4 O28 170.62(16)
O6 Al8 Mg4 O28 84.32(19)
O7 Al8 Mg4 O23 93.48(15)
O28 Al8 Mg4 O23 -170.62(16)
O6 Al8 Mg4 O23 -86.30(18)
O7 Al8 Mg4 Al7 -90.26(13)
O23 Al8 Mg4 Al7 176.26(14)
O28 Al8 Mg4 Al7 5.64(13)
O6 Al8 Mg4 Al7 89.96(16)
O7 Al8 Mg4 Al6 79.32(11)
O23 Al8 Mg4 Al6 -14.16(11)
O28 Al8 Mg4 Al6 175.22(12)
O6 Al8 Mg4 Al6 -100.46(15)
